data_7016031
loop_
_publ_author_name
'Watanabe, Takahito'
'Kurogi, Takashi'
'Ishida, Yutaka'
'Kawaguchi, Hiroyuki'

_publ_section_title
;
 Insertion and reduction chemistry of isocyanide with a cyclometalated
 ditantalum hydride complex.
;
_journal_issue 30
_journal_name_full 'Dalton transactions (Cambridge, England : 2003)'
_journal_page_first 7701
_journal_page_last 7703
_journal_paper_doi 10.1039/c1dt10040h
_journal_volume 40
_journal_year 2011
_chemical_formula_moiety 'C81 H116 N Na O10 Ta2'
_chemical_formula_sum 'C81 H116 N Na O10 Ta2'
_chemical_formula_weight 1648.64
_chemical_name_systematic
;
?
;
_space_group_IT_number 13
_symmetry_cell_setting monoclinic
_symmetry_space_group_name_Hall '-P 2ya'
_symmetry_space_group_name_H-M 'P 1 2/a 1'
_atom_sites_solution_hydrogens geom
_atom_sites_solution_primary direct
_atom_sites_solution_secondary difmap
_audit_creation_method SHELXL-97
_cell_angle_alpha 90.00
_cell_angle_beta 103.516(6)
_cell_angle_gamma 90.00
_cell_formula_units_Z 4
_cell_length_a 22.166(3)
_cell_length_b 13.5778(11)
_cell_length_c 29.333(4)
_cell_measurement_reflns_used 25409
_cell_measurement_temperature 123(2)
_cell_measurement_theta_max 27.5
_cell_measurement_theta_min 3.0
_cell_volume 8583.7(18)
_computing_cell_refinement 'CrystalClear (Rigaku Corp., 2009)'
_computing_data_collection 'CrystalClear (Rigaku Corp., 2009)'
_computing_data_reduction 'CrystalClear (Rigaku Corp., 2009)'
_computing_structure_refinement 'SHELXL-97 (Sheldrick, 1997)'
_computing_structure_solution 'SHELXS-97 (Sheldrick, 1990)'
_diffrn_ambient_temperature 123(2)
_diffrn_detector_area_resol_mean 13.6612
_diffrn_measured_fraction_theta_full 0.989
_diffrn_measured_fraction_theta_max 0.989
_diffrn_measurement_device_type 'Mercury375R CCD (2x2 bin mode)'
_diffrn_measurement_method dtprofit.ref
_diffrn_radiation_detector CCD
_diffrn_radiation_monochromator graphite
_diffrn_radiation_source 'fine-focus sealed tube'
_diffrn_radiation_type MoK\a
_diffrn_radiation_wavelength 0.71075
_diffrn_reflns_av_R_equivalents 0.0377
_diffrn_reflns_av_sigmaI/netI 0.0305
_diffrn_reflns_limit_h_max 28
_diffrn_reflns_limit_h_min -28
_diffrn_reflns_limit_k_max 17
_diffrn_reflns_limit_k_min -17
_diffrn_reflns_limit_l_max 37
_diffrn_reflns_limit_l_min -37
_diffrn_reflns_number 86847
_diffrn_reflns_theta_full 27.52
_diffrn_reflns_theta_max 27.5
_diffrn_reflns_theta_min 3.00
_exptl_absorpt_coefficient_mu 2.603
_exptl_absorpt_correction_T_max 0.6961
_exptl_absorpt_correction_T_min 0.4627
_exptl_absorpt_correction_type multi-scan
_exptl_absorpt_process_details 'Jacobson, R. (1998) Private communication'
_exptl_crystal_colour Orange
_exptl_crystal_density_diffrn 1.276
_exptl_crystal_density_method 'not measured'
_exptl_crystal_description Block
_exptl_crystal_F_000 3384
_exptl_crystal_size_max 0.35
_exptl_crystal_size_mid 0.27
_exptl_crystal_size_min 0.15
_platon_squeeze_details
;
;
_refine_diff_density_max 2.375
_refine_diff_density_min -1.213
_refine_diff_density_rms 0.144
_refine_ls_extinction_method none
_refine_ls_goodness_of_fit_ref 1.089
_refine_ls_hydrogen_treatment mixed
_refine_ls_matrix_type full
_refine_ls_number_parameters 891
_refine_ls_number_reflns 19555
_refine_ls_number_restraints 0
_refine_ls_restrained_S_all 1.089
_refine_ls_R_factor_all 0.0389
_refine_ls_R_factor_gt 0.0350
_refine_ls_shift/su_max 0.026
_refine_ls_shift/su_mean 0.000
_refine_ls_structure_factor_coef Fsqd
_refine_ls_weighting_details 'calc w=1/[\s^2^(Fo^2^)+(0.0530P)^2^+28.9106P] where P=(Fo^2^+2Fc^2^)/3'
_refine_ls_weighting_scheme calc
_refine_ls_wR_factor_gt 0.1037
_refine_ls_wR_factor_ref 0.1077
_reflns_number_gt 17934
_reflns_number_total 19555
_reflns_threshold_expression >2sigma(I)
_cod_data_source_file c1dt10040h.txt
_cod_data_source_block 2-Na_iminoformyl
_cod_depositor_comments
;
The following automatic conversions were performed:
'_atom_site_symetry_multiplicity' tag replaced with
'_atom_site_symmetry_multiplicity'.

Automatic conversion script
Id: cif_correct_tags 1440 2010-10-19 06:21:57Z saulius 

The following automatic conversions were performed:

'_exptl_absorpt_correction_type' value 'Multi-scan' changed to
'multi-scan' according to
/home/saulius/struct/CIF-dictionaries/cif_core.dic dictionary named
'cif_core.dic' version 2.4.1 from 2010-06-29.

Automatic conversion script
Id: cif_fix_values 1715 2011-07-08 13:25:40Z adriana 
;
_cod_original_sg_symbol_H-M P2/a
_cod_database_code 7016031

loop_
_symmetry_equiv_pos_as_xyz
'x, y, z'
'-x+1/2, y, -z'
'-x, -y, -z'
'x-1/2, -y, z'

loop_
_atom_site_label
_atom_site_type_symbol
_atom_site_fract_x
_atom_site_fract_y
_atom_site_fract_z
_atom_site_U_iso_or_equiv
_atom_site_adp_type
_atom_site_occupancy
_atom_site_symmetry_multiplicity
_atom_site_calc_flag
_atom_site_refinement_flags
_atom_site_disorder_assembly
_atom_site_disorder_group
H1 H 0.942(2) 0.155(4) 0.2626(19) 0.034(14) Uiso 1 1 d . . .
C1 C 0.84426(17) 0.1703(3) 0.27940(13) 0.0177(7) Uani 1 1 d . . .
H2 H 0.8086 0.1517 0.2932 0.021 Uiso 1 1 calc R . .
C2 C 0.81180(17) 0.3443(3) 0.24189(13) 0.0203(7) Uani 1 1 d . . .
C3 C 0.8431(2) 0.4165(3) 0.21378(15) 0.0326(10) Uani 1 1 d . . .
H3 H 0.8850 0.4321 0.2320 0.049 Uiso 1 1 calc R . .
H4 H 0.8186 0.4771 0.2075 0.049 Uiso 1 1 calc R . .
H5 H 0.8456 0.3859 0.1840 0.049 Uiso 1 1 calc R . .
C4 C 0.8045(2) 0.3919(3) 0.28745(14) 0.0248(8) Uani 1 1 d . . .
H6 H 0.7881 0.3434 0.3061 0.037 Uiso 1 1 calc R . .
H7 H 0.7757 0.4476 0.2802 0.037 Uiso 1 1 calc R . .
H8 H 0.8449 0.4155 0.3053 0.037 Uiso 1 1 calc R . .
C5 C 0.7476(2) 0.3172(3) 0.21304(18) 0.0338(10) Uani 1 1 d . . .
H9 H 0.7512 0.2877 0.1833 0.051 Uiso 1 1 calc R . .
H10 H 0.7219 0.3766 0.2067 0.051 Uiso 1 1 calc R . .
H11 H 0.7283 0.2699 0.2305 0.051 Uiso 1 1 calc R . .
C6 C 0.74250(18) 0.1479(3) 0.12878(13) 0.0206(7) Uani 1 1 d . . .
C7 C 0.68182(19) 0.1096(3) 0.12538(14) 0.0252(8) Uani 1 1 d . . .
C8 C 0.6347(2) 0.1407(4) 0.08738(15) 0.0291(9) Uani 1 1 d . . .
H12 H 0.5939 0.1168 0.0854 0.035 Uiso 1 1 calc R . .
C9 C 0.6439(2) 0.2038(4) 0.05271(15) 0.0318(10) Uani 1 1 d . . .
C10 C 0.7044(2) 0.2346(3) 0.05516(15) 0.0275(9) Uani 1 1 d . . .
H13 H 0.7125 0.2756 0.0310 0.033 Uiso 1 1 calc R . .
C11 C 0.75398(19) 0.2069(3) 0.09222(14) 0.0230(8) Uani 1 1 d . . .
C12 C 0.81854(19) 0.2392(3) 0.08926(14) 0.0220(8) Uani 1 1 d . . .
H14 H 0.8167 0.2699 0.0583 0.026 Uiso 1 1 calc R . .
H15 H 0.8345 0.2889 0.1138 0.026 Uiso 1 1 calc R . .
C13 C 0.90246(17) 0.1396(3) 0.13953(13) 0.0192(7) Uani 1 1 d . . .
C14 C 0.86185(18) 0.1517(3) 0.09573(13) 0.0203(7) Uani 1 1 d . . .
C15 C 0.85524(19) 0.0747(3) 0.06343(14) 0.0232(8) Uani 1 1 d . . .
H16 H 0.8301 0.0839 0.0327 0.028 Uiso 1 1 calc R . .
C16 C 0.88494(19) -0.0161(3) 0.07540(14) 0.0242(8) Uani 1 1 d . . .
C17 C 0.91929(18) -0.0292(3) 0.12160(13) 0.0217(7) Uani 1 1 d . . .
H17 H 0.9369 -0.0919 0.1309 0.026 Uiso 1 1 calc R . .
C18 C 0.92850(17) 0.0470(3) 0.15436(13) 0.0195(7) Uani 1 1 d . . .
C19 C 0.95553(16) 0.0410(3) 0.20636(13) 0.0181(7) Uani 1 1 d . . .
H18 H 0.9948 0.0792 0.2172 0.022 Uiso 1 1 calc R . .
C20 C 0.90031(18) -0.0889(3) 0.23627(13) 0.0202(7) Uani 1 1 d . . .
C21 C 0.95715(17) -0.0583(3) 0.22776(13) 0.0188(7) Uani 1 1 d . . .
C22 C 1.00983(19) -0.1178(3) 0.24090(14) 0.0220(8) Uani 1 1 d . . .
H19 H 1.0485 -0.0952 0.2363 0.026 Uiso 1 1 calc R . .
C23 C 1.0058(2) -0.2103(3) 0.26069(15) 0.0263(8) Uani 1 1 d . . .
C24 C 0.9479(2) -0.2413(3) 0.26613(16) 0.0277(9) Uani 1 1 d . . .
H20 H 0.9448 -0.3053 0.2785 0.033 Uiso 1 1 calc R . .
C25 C 0.89397(19) -0.1836(3) 0.25449(15) 0.0256(8) Uani 1 1 d . . .
C26 C 0.66776(19) 0.0332(3) 0.15978(15) 0.0282(9) Uani 1 1 d . . .
C27 C 0.7066(2) -0.0584(4) 0.15680(18) 0.0362(10) Uani 1 1 d . . .
H21 H 0.6964 -0.0837 0.1246 0.054 Uiso 1 1 calc R . .
H22 H 0.6977 -0.1090 0.1781 0.054 Uiso 1 1 calc R . .
H23 H 0.7508 -0.0413 0.1657 0.054 Uiso 1 1 calc R . .
C28 C 0.6822(2) 0.0711(4) 0.21057(15) 0.0320(10) Uani 1 1 d . . .
H24 H 0.7267 0.0845 0.2211 0.048 Uiso 1 1 calc R . .
H25 H 0.6702 0.0212 0.2309 0.048 Uiso 1 1 calc R . .
H26 H 0.6589 0.1319 0.2121 0.048 Uiso 1 1 calc R . .
C29 C 0.5990(2) 0.0021(4) 0.14722(19) 0.0406(11) Uani 1 1 d . . .
H27 H 0.5728 0.0595 0.1488 0.061 Uiso 1 1 calc R . .
H28 H 0.5920 -0.0481 0.1695 0.061 Uiso 1 1 calc R . .
H29 H 0.5885 -0.0251 0.1154 0.061 Uiso 1 1 calc R . .
C30 C 0.5900(2) 0.2357(5) 0.01262(18) 0.0442(13) Uani 1 1 d . . .
H30 H 0.6056 0.2793 -0.0087 0.066 Uiso 1 1 calc R . .
H31 H 0.5591 0.2709 0.0254 0.066 Uiso 1 1 calc R . .
H32 H 0.5709 0.1774 -0.0046 0.066 Uiso 1 1 calc R . .
C31 C 0.8781(2) -0.1020(3) 0.04034(16) 0.0321(10) Uani 1 1 d . . .
C32 C 0.9416(3) -0.1401(5) 0.0387(2) 0.0495(14) Uani 1 1 d . . .
H33 H 0.9371 -0.1960 0.0171 0.074 Uiso 1 1 calc R . .
H34 H 0.9635 -0.1614 0.0701 0.074 Uiso 1 1 calc R . .
H35 H 0.9652 -0.0877 0.0279 0.074 Uiso 1 1 calc R . .
C33 C 0.8418(3) -0.1856(4) 0.0571(2) 0.0468(13) Uani 1 1 d . . .
H36 H 0.8380 -0.2412 0.0353 0.070 Uiso 1 1 calc R . .
H37 H 0.8004 -0.1620 0.0582 0.070 Uiso 1 1 calc R . .
H38 H 0.8640 -0.2068 0.0885 0.070 Uiso 1 1 calc R . .
C34 C 0.8427(3) -0.0738(4) -0.00896(17) 0.0427(12) Uani 1 1 d . . .
H39 H 0.8652 -0.0214 -0.0210 0.064 Uiso 1 1 calc R . .
H40 H 0.8012 -0.0504 -0.0080 0.064 Uiso 1 1 calc R . .
H41 H 0.8391 -0.1314 -0.0295 0.064 Uiso 1 1 calc R . .
C35 C 0.8315(2) -0.2269(3) 0.25890(19) 0.0322(10) Uani 1 1 d . . .
C36 C 0.7964(3) -0.2576(5) 0.2087(3) 0.0568(17) Uani 1 1 d . . .
H42 H 0.7551 -0.2820 0.2094 0.085 Uiso 1 1 calc R . .
H43 H 0.8197 -0.3097 0.1972 0.085 Uiso 1 1 calc R . .
H44 H 0.7924 -0.2005 0.1878 0.085 Uiso 1 1 calc R . .
C37 C 0.8399(3) -0.3200(5) 0.2889(3) 0.071(2) Uani 1 1 d . . .
H45 H 0.8613 -0.3034 0.3212 0.106 Uiso 1 1 calc R . .
H46 H 0.8647 -0.3679 0.2762 0.106 Uiso 1 1 calc R . .
H47 H 0.7992 -0.3484 0.2887 0.106 Uiso 1 1 calc R . .
C38 C 0.7921(2) -0.1536(4) 0.2793(2) 0.0406(12) Uani 1 1 d . . .
H48 H 0.7532 -0.1853 0.2817 0.061 Uiso 1 1 calc R . .
H49 H 0.7828 -0.0960 0.2587 0.061 Uiso 1 1 calc R . .
H50 H 0.8150 -0.1327 0.3105 0.061 Uiso 1 1 calc R . .
C39 C 1.0623(2) -0.2750(3) 0.27667(18) 0.0348(10) Uani 1 1 d . . .
H51 H 1.0889 -0.2697 0.2543 0.052 Uiso 1 1 calc R . .
H52 H 1.0492 -0.3436 0.2783 0.052 Uiso 1 1 calc R . .
H53 H 1.0855 -0.2537 0.3078 0.052 Uiso 1 1 calc R . .
C40 C 0.92308(17) 0.3849(3) 0.39411(13) 0.0169(7) Uani 1 1 d . . .
C41 C 0.90104(17) 0.3695(3) 0.43529(13) 0.0181(7) Uani 1 1 d . . .
C42 C 0.90480(17) 0.4494(3) 0.46573(13) 0.0209(7) Uani 1 1 d . . .
H54 H 0.8906 0.4407 0.4936 0.025 Uiso 1 1 calc R . .
C43 C 0.92823(17) 0.5411(3) 0.45753(14) 0.0214(8) Uani 1 1 d . . .
C44 C 0.94974(17) 0.5529(3) 0.41731(14) 0.0209(7) Uani 1 1 d . . .
H55 H 0.9662 0.6148 0.4112 0.025 Uiso 1 1 calc R . .
C45 C 0.94787(16) 0.4761(3) 0.38540(13) 0.0181(7) Uani 1 1 d . . .
C46 C 0.97353(18) 0.4938(3) 0.34223(13) 0.0203(7) Uani 1 1 d . . .
H56 H 0.9414 0.4763 0.3139 0.024 Uiso 1 1 calc R . .
H57 H 0.9829 0.5648 0.3403 0.024 Uiso 1 1 calc R . .
C47 C 1.02999(17) 0.3534(3) 0.31322(13) 0.0192(7) Uani 1 1 d . . .
C48 C 1.03191(17) 0.4347(3) 0.34272(13) 0.0197(7) Uani 1 1 d . . .
C49 C 1.08870(18) 0.4604(3) 0.37300(14) 0.0211(7) Uani 1 1 d . . .
H58 H 1.0901 0.5159 0.3929 0.025 Uiso 1 1 calc R . .
C50 C 1.14310(18) 0.4071(3) 0.37488(13) 0.0212(7) Uani 1 1 d . . .
C51 C 1.13789(18) 0.3226(3) 0.34688(14) 0.0226(8) Uani 1 1 d . . .
H59 H 1.1737 0.2830 0.3486 0.027 Uiso 1 1 calc R . .
C52 C 1.08248(17) 0.2940(3) 0.31664(13) 0.0207(7) Uani 1 1 d . . .
C53 C 1.07957(18) 0.2011(3) 0.28730(14) 0.0231(8) Uani 1 1 d . . .
H60 H 1.0398 0.2006 0.2634 0.028 Uiso 1 1 calc R . .
H61 H 1.1134 0.2034 0.2705 0.028 Uiso 1 1 calc R . .
C54 C 1.04000(18) 0.0762(3) 0.33855(13) 0.0223(8) Uani 1 1 d . . .
C55 C 1.08494(19) 0.1062(3) 0.31465(14) 0.0244(8) Uani 1 1 d . . .
C56 C 1.1361(2) 0.0460(3) 0.31546(16) 0.0313(9) Uani 1 1 d . . .
H62 H 1.1668 0.0670 0.2998 0.038 Uiso 1 1 calc R . .
C57 C 1.1433(2) -0.0431(4) 0.33841(17) 0.0365(11) Uani 1 1 d . . .
C58 C 1.0976(2) -0.0725(3) 0.36061(16) 0.0359(11) Uani 1 1 d . . .
H63 H 1.1022 -0.1344 0.3761 0.043 Uiso 1 1 calc R . .
C59 C 1.0450(2) -0.0163(3) 0.36157(14) 0.0284(9) Uani 1 1 d . . .
C60 C 0.87594(18) 0.2698(3) 0.44715(13) 0.0199(7) Uani 1 1 d . . .
C61 C 0.8190(2) 0.2392(3) 0.40853(16) 0.0269(9) Uani 1 1 d . . .
H64 H 0.8317 0.2278 0.3792 0.040 Uiso 1 1 calc R . .
H65 H 0.7879 0.2919 0.4039 0.040 Uiso 1 1 calc R . .
H66 H 0.8011 0.1787 0.4180 0.040 Uiso 1 1 calc R . .
C62 C 0.9270(2) 0.1920(3) 0.45236(15) 0.0271(8) Uani 1 1 d . . .
H67 H 0.9430 0.1908 0.4239 0.041 Uiso 1 1 calc R . .
H68 H 0.9099 0.1272 0.4571 0.041 Uiso 1 1 calc R . .
H69 H 0.9607 0.2081 0.4794 0.041 Uiso 1 1 calc R . .
C63 C 0.8548(2) 0.2730(3) 0.49348(15) 0.0274(9) Uani 1 1 d . . .
H70 H 0.8387 0.2083 0.4995 0.041 Uiso 1 1 calc R . .
H71 H 0.8222 0.3227 0.4913 0.041 Uiso 1 1 calc R . .
H72 H 0.8902 0.2900 0.5192 0.041 Uiso 1 1 calc R . .
C64 C 0.9309(2) 0.6239(3) 0.49253(16) 0.0291(9) Uani 1 1 d . . .
H73 H 0.8895 0.6349 0.4980 0.044 Uiso 1 1 calc R . .
H74 H 0.9454 0.6842 0.4801 0.044 Uiso 1 1 calc R . .
H75 H 0.9597 0.6062 0.5222 0.044 Uiso 1 1 calc R . .
C65 C 1.20675(18) 0.4401(3) 0.40374(15) 0.0260(8) Uani 1 1 d . . .
C66 C 1.2452(2) 0.4753(5) 0.36959(19) 0.0530(17) Uani 1 1 d . . .
H76 H 1.2497 0.4213 0.3485 0.080 Uiso 1 1 calc R . .
H77 H 1.2864 0.4961 0.3873 0.080 Uiso 1 1 calc R . .
H78 H 1.2242 0.5309 0.3512 0.080 Uiso 1 1 calc R . .
C67 C 1.2026(2) 0.5252(4) 0.43672(18) 0.0409(12) Uani 1 1 d . . .
H79 H 1.1843 0.5826 0.4184 0.061 Uiso 1 1 calc R . .
H80 H 1.2442 0.5418 0.4550 0.061 Uiso 1 1 calc R . .
H81 H 1.1765 0.5058 0.4580 0.061 Uiso 1 1 calc R . .
C68 C 1.2396(3) 0.3547(5) 0.4337(2) 0.0598(18) Uani 1 1 d . . .
H82 H 1.2127 0.3286 0.4530 0.090 Uiso 1 1 calc R . .
H83 H 1.2785 0.3782 0.4540 0.090 Uiso 1 1 calc R . .
H84 H 1.2486 0.3025 0.4131 0.090 Uiso 1 1 calc R . .
C69 C 0.9987(3) -0.0532(3) 0.38949(15) 0.0343(10) Uani 1 1 d . . .
C70 C 0.9307(2) -0.0276(3) 0.36634(17) 0.0358(10) Uani 1 1 d . . .
H85 H 0.9231 0.0420 0.3719 0.054 Uiso 1 1 calc R . .
H86 H 0.9030 -0.0687 0.3799 0.054 Uiso 1 1 calc R . .
H87 H 0.9228 -0.0398 0.3325 0.054 Uiso 1 1 calc R . .
C71 C 1.0018(3) -0.1670(4) 0.3952(2) 0.0554(17) Uani 1 1 d . . .
H88 H 0.9966 -0.1978 0.3643 0.083 Uiso 1 1 calc R . .
H89 H 0.9687 -0.1893 0.4097 0.083 Uiso 1 1 calc R . .
H90 H 1.0422 -0.1857 0.4150 0.083 Uiso 1 1 calc R . .
C72 C 1.0174(3) -0.0070(5) 0.43888(17) 0.0489(14) Uani 1 1 d . . .
H91 H 1.0582 -0.0321 0.4552 0.073 Uiso 1 1 calc R . .
H92 H 0.9866 -0.0245 0.4567 0.073 Uiso 1 1 calc R . .
H93 H 1.0193 0.0648 0.4361 0.073 Uiso 1 1 calc R . .
C73 C 1.1987(3) -0.1086(5) 0.3377(2) 0.0529(15) Uani 1 1 d . . .
H94 H 1.1943 -0.1364 0.3063 0.079 Uiso 1 1 calc R . .
H95 H 1.2008 -0.1621 0.3605 0.079 Uiso 1 1 calc R . .
H96 H 1.2369 -0.0694 0.3460 0.079 Uiso 1 1 calc R . .
C74 C 1.0191(3) 0.2326(4) 0.09780(19) 0.0442(12) Uani 1 1 d . . .
H97 H 1.0428 0.2495 0.0746 0.066 Uiso 1 1 calc R . .
H98 H 0.9749 0.2449 0.0845 0.066 Uiso 1 1 calc R . .
H99 H 1.0253 0.1628 0.1062 0.066 Uiso 1 1 calc R . .
C75 C 1.1018(3) 0.3040(6) 0.1530(3) 0.065(2) Uani 1 1 d . . .
H100 H 1.1203 0.3072 0.1254 0.078 Uiso 1 1 calc R . .
H101 H 1.1198 0.2461 0.1718 0.078 Uiso 1 1 calc R . .
C76 C 1.1196(3) 0.3913(5) 0.1808(2) 0.0480(14) Uani 1 1 d . . .
H102 H 1.1651 0.3915 0.1930 0.058 Uiso 1 1 calc R . .
H103 H 1.1084 0.4501 0.1606 0.058 Uiso 1 1 calc R . .
C77 C 1.1158(2) 0.4782(3) 0.24883(17) 0.0349(10) Uani 1 1 d . . .
H104 H 1.1599 0.4663 0.2626 0.052 Uiso 1 1 calc R . .
H105 H 1.0934 0.4837 0.2739 0.052 Uiso 1 1 calc R . .
H106 H 1.1111 0.5395 0.2307 0.052 Uiso 1 1 calc R . .
C78 C 0.9180(4) 0.4668(5) 0.1066(2) 0.069(2) Uani 1 1 d . . .
H107 H 0.8763 0.4948 0.1018 0.103 Uiso 1 1 calc R . .
H108 H 0.9151 0.3976 0.0969 0.103 Uiso 1 1 calc R . .
H109 H 0.9417 0.5035 0.0879 0.103 Uiso 1 1 calc R . .
C79 C 0.9453(3) 0.5683(4) 0.1738(2) 0.0496(14) Uani 1 1 d . . .
H110 H 0.9642 0.5650 0.2078 0.060 Uiso 1 1 calc R . .
H111 H 0.9012 0.5872 0.1698 0.060 Uiso 1 1 calc R . .
C80 C 0.9776(3) 0.6466(4) 0.1523(2) 0.0449(12) Uani 1 1 d . . .
H112 H 0.9578 0.6534 0.1186 0.054 Uiso 1 1 calc R . .
H113 H 0.9747 0.7106 0.1678 0.054 Uiso 1 1 calc R . .
C81 C 1.0738(3) 0.6923(6) 0.1409(2) 0.065(2) Uani 1 1 d . . .
H114 H 1.0550 0.7040 0.1077 0.098 Uiso 1 1 calc R . .
H115 H 1.1167 0.6701 0.1445 0.098 Uiso 1 1 calc R . .
H116 H 1.0734 0.7535 0.1586 0.098 Uiso 1 1 calc R . .
Ta1 Ta 0.869022(6) 0.122585(10) 0.215481(5) 0.01515(5) Uani 1 1 d . . .
Ta2 Ta 0.930158(6) 0.231001(10) 0.310025(5) 0.01523(5) Uani 1 1 d . . .
O1 O 0.78911(13) 0.12749(19) 0.16696(9) 0.0200(5) Uani 1 1 d . . .
O2 O 0.90877(12) 0.2116(2) 0.17361(9) 0.0194(5) Uani 1 1 d . . .
O3 O 0.85404(12) -0.0207(2) 0.22729(10) 0.0216(5) Uani 1 1 d . . .
O4 O 0.92139(12) 0.31067(19) 0.36190(9) 0.0188(5) Uani 1 1 d . . .
O5 O 0.97538(12) 0.3310(2) 0.28014(9) 0.0189(5) Uani 1 1 d . . .
O6 O 0.99263(13) 0.1394(2) 0.34020(9) 0.0211(5) Uani 1 1 d . . .
O7 O 1.03913(18) 0.2898(4) 0.13752(16) 0.0620(13) Uani 1 1 d . . .
O8 O 1.09088(15) 0.3978(2) 0.21856(11) 0.0322(7) Uani 1 1 d . . .
O9 O 0.94800(17) 0.4732(3) 0.15402(13) 0.0384(8) Uani 1 1 d . . .
O10 O 1.03982(19) 0.6196(3) 0.15818(15) 0.0529(11) Uani 1 1 d . . .
Na1 Na 0.98363(8) 0.33226(13) 0.19854(6) 0.0266(3) Uani 1 1 d . . .
N1 N 0.85398(14) 0.2569(2) 0.25153(11) 0.0161(6) Uani 1 1 d . . .

loop_
_atom_site_aniso_label
_atom_site_aniso_U_11
_atom_site_aniso_U_22
_atom_site_aniso_U_33
_atom_site_aniso_U_23
_atom_site_aniso_U_13
_atom_site_aniso_U_12
C1 0.0178(16) 0.0183(17) 0.0179(17) 0.0016(13) 0.0059(13) -0.0012(13)
C2 0.0195(17) 0.0215(18) 0.0189(18) 0.0003(14) 0.0030(14) 0.0034(14)
C3 0.059(3) 0.0152(18) 0.024(2) 0.0089(15) 0.011(2) 0.0117(19)
C4 0.029(2) 0.0238(19) 0.022(2) -0.0003(15) 0.0079(16) 0.0068(16)
C5 0.021(2) 0.030(2) 0.043(3) -0.0089(19) -0.0061(18) 0.0102(17)
C6 0.0206(18) 0.0228(18) 0.0168(17) -0.0026(14) 0.0013(14) 0.0024(15)
C7 0.0226(19) 0.032(2) 0.0206(19) -0.0045(16) 0.0040(15) 0.0024(16)
C8 0.0201(19) 0.043(2) 0.023(2) -0.0052(18) 0.0027(16) 0.0049(18)
C9 0.025(2) 0.048(3) 0.020(2) -0.0016(18) 0.0017(16) 0.0132(19)
C10 0.024(2) 0.040(2) 0.0178(19) 0.0030(16) 0.0049(16) 0.0099(17)
C11 0.0250(19) 0.0256(19) 0.0185(18) 0.0009(15) 0.0052(15) 0.0070(16)
C12 0.0246(19) 0.0250(19) 0.0162(18) 0.0024(14) 0.0048(15) 0.0029(15)
C13 0.0187(17) 0.0210(18) 0.0187(18) -0.0008(14) 0.0058(14) -0.0017(14)
C14 0.0208(17) 0.0229(18) 0.0187(18) 0.0012(14) 0.0076(14) 0.0022(15)
C15 0.0251(19) 0.028(2) 0.0162(17) 0.0002(15) 0.0033(14) 0.0021(16)
C16 0.0266(19) 0.026(2) 0.0200(19) -0.0044(15) 0.0061(15) -0.0008(16)
C17 0.0221(18) 0.0229(19) 0.0201(18) -0.0020(15) 0.0048(14) 0.0018(15)
C18 0.0176(16) 0.0209(18) 0.0201(18) 0.0006(14) 0.0043(14) 0.0005(14)
C19 0.0152(16) 0.0192(17) 0.0194(17) -0.0012(14) 0.0034(13) -0.0005(13)
C20 0.0218(18) 0.0180(17) 0.0195(18) 0.0003(14) 0.0022(14) 0.0019(14)
C21 0.0218(17) 0.0174(17) 0.0160(17) -0.0013(13) 0.0018(14) 0.0022(14)
C22 0.0209(18) 0.0239(19) 0.0215(19) -0.0005(14) 0.0055(15) 0.0046(14)
C23 0.030(2) 0.0221(19) 0.026(2) -0.0010(16) 0.0043(16) 0.0075(16)
C24 0.035(2) 0.0183(18) 0.030(2) 0.0048(16) 0.0076(18) 0.0036(16)
C25 0.027(2) 0.0194(19) 0.032(2) 0.0023(16) 0.0081(16) 0.0020(15)
C26 0.0209(19) 0.033(2) 0.028(2) 0.0000(17) 0.0016(16) -0.0055(16)
C27 0.032(2) 0.030(2) 0.043(3) 0.001(2) 0.001(2) -0.0057(19)
C28 0.027(2) 0.043(3) 0.027(2) 0.0030(19) 0.0072(17) -0.0089(19)
C29 0.025(2) 0.050(3) 0.044(3) 0.001(2) 0.003(2) -0.011(2)
C30 0.029(2) 0.073(4) 0.029(3) 0.009(2) 0.003(2) 0.020(2)
C31 0.039(2) 0.031(2) 0.023(2) -0.0075(17) -0.0003(18) 0.0053(19)
C32 0.053(3) 0.055(3) 0.038(3) -0.019(2) 0.005(2) 0.012(3)
C33 0.058(3) 0.034(3) 0.043(3) -0.007(2) 0.002(3) -0.006(2)
C34 0.057(3) 0.039(3) 0.027(2) -0.010(2) -0.001(2) 0.002(2)
C35 0.024(2) 0.027(2) 0.047(3) 0.0106(19) 0.0119(19) 0.0029(17)
C36 0.033(3) 0.043(3) 0.094(5) -0.024(3) 0.014(3) -0.009(2)
C37 0.053(4) 0.043(3) 0.128(7) 0.041(4) 0.045(4) 0.007(3)
C38 0.036(2) 0.038(3) 0.054(3) 0.014(2) 0.023(2) 0.002(2)
C39 0.035(2) 0.027(2) 0.041(3) 0.0039(18) 0.006(2) 0.0112(18)
C40 0.0154(16) 0.0164(17) 0.0182(17) -0.0015(13) 0.0023(13) 0.0024(13)
C41 0.0148(16) 0.0196(17) 0.0179(17) -0.0002(13) 0.0001(13) 0.0032(13)
C42 0.0187(17) 0.0243(19) 0.0200(18) -0.0021(15) 0.0049(14) 0.0020(14)
C43 0.0168(17) 0.0216(18) 0.0246(19) -0.0065(15) 0.0025(14) 0.0012(14)
C44 0.0195(17) 0.0157(17) 0.028(2) -0.0025(14) 0.0061(15) -0.0023(14)
C45 0.0152(16) 0.0178(17) 0.0211(18) 0.0001(14) 0.0036(13) 0.0012(13)
C46 0.0212(18) 0.0183(17) 0.0214(18) 0.0000(14) 0.0050(14) -0.0024(14)
C47 0.0186(17) 0.0221(18) 0.0168(17) 0.0019(14) 0.0039(14) -0.0046(14)
C48 0.0199(17) 0.0202(18) 0.0196(18) 0.0009(14) 0.0059(14) -0.0024(14)
C49 0.0217(18) 0.0213(18) 0.0210(18) -0.0031(14) 0.0066(15) -0.0043(14)
C50 0.0190(17) 0.0270(19) 0.0178(18) -0.0005(15) 0.0045(14) -0.0044(15)
C51 0.0178(17) 0.028(2) 0.0216(19) -0.0029(15) 0.0046(14) -0.0006(15)
C52 0.0187(17) 0.0236(18) 0.0197(18) -0.0036(15) 0.0044(14) -0.0010(15)
C53 0.0192(17) 0.028(2) 0.0220(19) -0.0060(16) 0.0042(14) 0.0013(15)
C54 0.0228(18) 0.0235(19) 0.0172(17) -0.0044(14) -0.0022(14) 0.0086(15)
C55 0.0223(19) 0.0240(19) 0.0228(19) -0.0074(15) -0.0029(15) 0.0044(15)
C56 0.0227(19) 0.035(2) 0.033(2) -0.0111(18) 0.0000(17) 0.0083(17)
C57 0.031(2) 0.040(3) 0.033(2) -0.008(2) -0.0039(19) 0.017(2)
C58 0.048(3) 0.029(2) 0.025(2) 0.0008(17) -0.0040(19) 0.018(2)
C59 0.036(2) 0.028(2) 0.0182(18) -0.0008(16) -0.0001(16) 0.0125(18)
C60 0.0238(18) 0.0182(18) 0.0177(18) 0.0000(13) 0.0047(14) -0.0004(14)
C61 0.026(2) 0.027(2) 0.028(2) -0.0025(16) 0.0069(17) -0.0084(16)
C62 0.035(2) 0.0210(19) 0.026(2) 0.0031(16) 0.0090(17) 0.0045(17)
C63 0.035(2) 0.027(2) 0.023(2) 0.0007(15) 0.0136(17) -0.0018(17)
C64 0.029(2) 0.027(2) 0.032(2) -0.0123(17) 0.0078(18) -0.0034(16)
C65 0.0184(18) 0.035(2) 0.0237(19) -0.0044(17) 0.0027(15) -0.0049(16)
C66 0.036(3) 0.094(5) 0.035(3) -0.025(3) 0.018(2) -0.035(3)
C67 0.030(2) 0.057(3) 0.035(3) -0.022(2) 0.0058(19) -0.013(2)
C68 0.050(3) 0.048(3) 0.061(4) -0.005(3) -0.030(3) 0.000(3)
C69 0.057(3) 0.025(2) 0.022(2) 0.0058(16) 0.012(2) 0.016(2)
C70 0.051(3) 0.028(2) 0.030(2) 0.0069(18) 0.013(2) -0.001(2)
C71 0.096(5) 0.031(3) 0.052(3) 0.019(2) 0.045(3) 0.022(3)
C72 0.065(4) 0.058(3) 0.023(2) 0.001(2) 0.008(2) 0.030(3)
C73 0.042(3) 0.056(4) 0.055(4) 0.000(3) 0.000(3) 0.028(3)
C74 0.042(3) 0.056(3) 0.036(3) -0.006(2) 0.011(2) -0.006(2)
C75 0.037(3) 0.093(5) 0.069(4) -0.041(4) 0.022(3) -0.014(3)
C76 0.032(3) 0.063(4) 0.055(3) -0.021(3) 0.021(2) -0.010(2)
C77 0.045(3) 0.029(2) 0.031(2) -0.0028(18) 0.009(2) -0.009(2)
C78 0.089(5) 0.056(4) 0.051(4) 0.010(3) -0.003(4) -0.016(4)
C79 0.065(4) 0.036(3) 0.054(3) 0.004(2) 0.027(3) -0.007(3)
C80 0.056(3) 0.033(3) 0.047(3) 0.005(2) 0.015(3) -0.007(2)
C81 0.053(4) 0.076(5) 0.060(4) 0.026(3) -0.001(3) -0.025(3)
Ta1 0.01542(8) 0.01463(8) 0.01506(8) -0.00027(5) 0.00288(6) 0.00061(5)
Ta2 0.01651(8) 0.01464(8) 0.01399(8) 0.00015(5) 0.00243(6) 0.00153(5)
O1 0.0199(13) 0.0219(14) 0.0175(13) 0.0009(10) 0.0028(10) 0.0004(10)
O2 0.0231(13) 0.0186(12) 0.0172(13) -0.0007(10) 0.0064(10) -0.0013(10)
O3 0.0197(13) 0.0173(13) 0.0274(14) 0.0009(11) 0.0048(11) 0.0015(10)
O4 0.0206(12) 0.0170(12) 0.0182(13) -0.0008(10) 0.0034(10) -0.0006(10)
O5 0.0159(12) 0.0224(13) 0.0169(12) -0.0001(10) 0.0005(10) -0.0026(10)
O6 0.0256(14) 0.0205(13) 0.0163(13) 0.0002(10) 0.0028(11) 0.0054(11)
O7 0.035(2) 0.100(4) 0.056(3) -0.045(3) 0.0209(19) -0.023(2)
O8 0.0356(17) 0.0327(16) 0.0289(16) -0.0039(13) 0.0092(13) -0.0085(14)
O9 0.0419(19) 0.0323(17) 0.0425(19) 0.0071(15) 0.0128(15) -0.0043(15)
O10 0.046(2) 0.054(2) 0.054(2) 0.0235(19) 0.0001(19) -0.0123(18)
Na1 0.0259(8) 0.0303(9) 0.0236(8) -0.0016(7) 0.0061(6) -0.0049(7)
N1 0.0175(14) 0.0160(14) 0.0157(14) -0.0005(11) 0.0058(12) 0.0021(11)

loop_
_atom_type_symbol
_atom_type_description
_atom_type_scat_dispersion_real
_atom_type_scat_dispersion_imag
_atom_type_scat_source
C C 0.0033 0.0016 'International Tables Vol C Tables 4.2.6.8 and 6.1.1.4'
H H 0.0000 0.0000 'International Tables Vol C Tables 4.2.6.8 and 6.1.1.4'
N N 0.0061 0.0033 'International Tables Vol C Tables 4.2.6.8 and 6.1.1.4'
O O 0.0106 0.0060 'International Tables Vol C Tables 4.2.6.8 and 6.1.1.4'
Na Na 0.0362 0.0249 'International Tables Vol C Tables 4.2.6.8 and 6.1.1.4'
Ta Ta -0.7052 6.5227 'International Tables Vol C Tables 4.2.6.8 and 6.1.1.4'

loop_
_geom_angle_atom_site_label_1
_geom_angle_atom_site_label_2
_geom_angle_atom_site_label_3
_geom_angle
_geom_angle_site_symmetry_1
_geom_angle_site_symmetry_3
_geom_angle_publ_flag
N1 C1 Ta2 71.67(19) . . ?
N1 C1 Ta1 70.15(18) . . ?
Ta2 C1 Ta1 95.78(14) . . ?
N1 C1 H2 131.0 . . ?
Ta2 C1 H2 131.0 . . ?
Ta1 C1 H2 131.0 . . ?
N1 C2 C5 112.1(3) . . ?
N1 C2 C4 111.1(3) . . ?
C5 C2 C4 108.2(3) . . ?
N1 C2 C3 105.4(3) . . ?
C5 C2 C3 109.6(4) . . ?
C4 C2 C3 110.5(3) . . ?
C2 C3 H3 109.5 . . ?
C2 C3 H4 109.5 . . ?
H3 C3 H4 109.5 . . ?
C2 C3 H5 109.5 . . ?
H3 C3 H5 109.5 . . ?
H4 C3 H5 109.5 . . ?
C2 C4 H6 109.5 . . ?
C2 C4 H7 109.5 . . ?
H6 C4 H7 109.5 . . ?
C2 C4 H8 109.5 . . ?
H6 C4 H8 109.5 . . ?
H7 C4 H8 109.5 . . ?
C2 C5 H9 109.5 . . ?
C2 C5 H10 109.5 . . ?
H9 C5 H10 109.5 . . ?
C2 C5 H11 109.5 . . ?
H9 C5 H11 109.5 . . ?
H10 C5 H11 109.5 . . ?
O1 C6 C11 120.3(3) . . ?
O1 C6 C7 120.3(4) . . ?
C11 C6 C7 119.4(4) . . ?
C8 C7 C6 117.4(4) . . ?
C8 C7 C26 120.0(4) . . ?
C6 C7 C26 122.5(4) . . ?
C9 C8 C7 124.2(4) . . ?
C9 C8 H12 117.9 . . ?
C7 C8 H12 117.9 . . ?
C8 C9 C10 117.0(4) . . ?
C8 C9 C30 121.3(4) . . ?
C10 C9 C30 121.6(4) . . ?
C9 C10 C11 122.0(4) . . ?
C9 C10 H13 119.0 . . ?
C11 C10 H13 119.0 . . ?
C10 C11 C6 119.6(4) . . ?
C10 C11 C12 117.1(4) . . ?
C6 C11 C12 123.2(3) . . ?
C14 C12 C11 110.2(3) . . ?
C14 C12 H14 109.6 . . ?
C11 C12 H14 109.6 . . ?
C14 C12 H15 109.6 . . ?
C11 C12 H15 109.6 . . ?
H14 C12 H15 108.1 . . ?
O2 C13 C14 121.1(3) . . ?
O2 C13 C18 116.3(3) . . ?
C14 C13 C18 121.3(4) . . ?
O2 C13 Ta1 54.96(17) . . ?
C14 C13 Ta1 124.4(3) . . ?
C18 C13 Ta1 80.2(2) . . ?
C13 C14 C15 118.7(4) . . ?
C13 C14 C12 117.5(3) . . ?
C15 C14 C12 122.7(4) . . ?
C14 C15 C16 121.3(4) . . ?
C14 C15 H16 119.3 . . ?
C16 C15 H16 119.3 . . ?
C17 C16 C15 118.1(4) . . ?
C17 C16 C31 119.8(4) . . ?
C15 C16 C31 122.1(4) . . ?
C18 C17 C16 122.1(4) . . ?
C18 C17 H17 119.0 . . ?
C16 C17 H17 119.0 . . ?
C17 C18 C13 117.8(4) . . ?
C17 C18 C19 128.1(4) . . ?
C13 C18 C19 113.5(3) . . ?
C17 C18 Ta1 137.2(3) . . ?
C13 C18 Ta1 68.5(2) . . ?
C19 C18 Ta1 58.78(18) . . ?
C21 C19 C18 116.3(3) . . ?
C21 C19 Ta1 109.2(2) . . ?
C18 C19 Ta1 86.9(2) . . ?
C21 C19 H18 113.8 . . ?
C18 C19 H18 113.8 . . ?
Ta1 C19 H18 113.8 . . ?
O3 C20 C21 115.6(3) . . ?
O3 C20 C25 123.7(4) . . ?
C21 C20 C25 120.6(4) . . ?
C22 C21 C20 120.5(4) . . ?
C22 C21 C19 125.3(3) . . ?
C20 C21 C19 114.2(3) . . ?
C23 C22 C21 120.3(4) . . ?
C23 C22 H19 119.9 . . ?
C21 C22 H19 119.9 . . ?
C24 C23 C22 118.0(4) . . ?
C24 C23 C39 120.5(4) . . ?
C22 C23 C39 121.6(4) . . ?
C23 C24 C25 124.0(4) . . ?
C23 C24 H20 118.0 . . ?
C25 C24 H20 118.0 . . ?
C24 C25 C20 116.5(4) . . ?
C24 C25 C35 119.9(4) . . ?
C20 C25 C35 123.5(4) . . ?
C27 C26 C7 108.1(4) . . ?
C27 C26 C28 109.6(4) . . ?
C7 C26 C28 112.6(4) . . ?
C27 C26 C29 107.6(4) . . ?
C7 C26 C29 111.8(4) . . ?
C28 C26 C29 107.1(4) . . ?
C26 C27 H21 109.5 . . ?
C26 C27 H22 109.5 . . ?
H21 C27 H22 109.5 . . ?
C26 C27 H23 109.5 . . ?
H21 C27 H23 109.5 . . ?
H22 C27 H23 109.5 . . ?
C26 C28 H24 109.5 . . ?
C26 C28 H25 109.5 . . ?
H24 C28 H25 109.5 . . ?
C26 C28 H26 109.5 . . ?
H24 C28 H26 109.5 . . ?
H25 C28 H26 109.5 . . ?
C26 C29 H27 109.5 . . ?
C26 C29 H28 109.5 . . ?
H27 C29 H28 109.5 . . ?
C26 C29 H29 109.5 . . ?
H27 C29 H29 109.5 . . ?
H28 C29 H29 109.5 . . ?
C9 C30 H30 109.5 . . ?
C9 C30 H31 109.5 . . ?
H30 C30 H31 109.5 . . ?
C9 C30 H32 109.5 . . ?
H30 C30 H32 109.5 . . ?
H31 C30 H32 109.5 . . ?
C32 C31 C34 109.4(4) . . ?
C32 C31 C33 108.5(5) . . ?
C34 C31 C33 107.3(4) . . ?
C32 C31 C16 109.5(4) . . ?
C34 C31 C16 113.1(4) . . ?
C33 C31 C16 108.8(4) . . ?
C31 C32 H33 109.5 . . ?
C31 C32 H34 109.5 . . ?
H33 C32 H34 109.5 . . ?
C31 C32 H35 109.5 . . ?
H33 C32 H35 109.5 . . ?
H34 C32 H35 109.5 . . ?
C31 C33 H36 109.5 . . ?
C31 C33 H37 109.5 . . ?
H36 C33 H37 109.5 . . ?
C31 C33 H38 109.5 . . ?
H36 C33 H38 109.5 . . ?
H37 C33 H38 109.5 . . ?
C31 C34 H39 109.5 . . ?
C31 C34 H40 109.5 . . ?
H39 C34 H40 109.5 . . ?
C31 C34 H41 109.5 . . ?
H39 C34 H41 109.5 . . ?
H40 C34 H41 109.5 . . ?
C37 C35 C38 108.4(5) . . ?
C37 C35 C25 112.0(4) . . ?
C38 C35 C25 113.0(4) . . ?
C37 C35 C36 107.0(5) . . ?
C38 C35 C36 109.8(4) . . ?
C25 C35 C36 106.5(4) . . ?
C35 C36 H42 109.5 . . ?
C35 C36 H43 109.5 . . ?
H42 C36 H43 109.5 . . ?
C35 C36 H44 109.5 . . ?
H42 C36 H44 109.5 . . ?
H43 C36 H44 109.5 . . ?
C35 C37 H45 109.5 . . ?
C35 C37 H46 109.5 . . ?
H45 C37 H46 109.5 . . ?
C35 C37 H47 109.5 . . ?
H45 C37 H47 109.5 . . ?
H46 C37 H47 109.5 . . ?
C35 C38 H48 109.5 . . ?
C35 C38 H49 109.5 . . ?
H48 C38 H49 109.5 . . ?
C35 C38 H50 109.5 . . ?
H48 C38 H50 109.5 . . ?
H49 C38 H50 109.5 . . ?
C23 C39 H51 109.5 . . ?
C23 C39 H52 109.5 . . ?
H51 C39 H52 109.5 . . ?
C23 C39 H53 109.5 . . ?
H51 C39 H53 109.5 . . ?
H52 C39 H53 109.5 . . ?
O4 C40 C45 118.1(3) . . ?
O4 C40 C41 121.1(3) . . ?
C45 C40 C41 120.8(3) . . ?
C42 C41 C40 116.7(3) . . ?
C42 C41 C60 120.8(3) . . ?
C40 C41 C60 122.5(3) . . ?
C43 C42 C41 123.7(4) . . ?
C43 C42 H54 118.2 . . ?
C41 C42 H54 118.2 . . ?
C44 C43 C42 117.9(3) . . ?
C44 C43 C64 121.8(4) . . ?
C42 C43 C64 120.3(4) . . ?
C43 C44 C45 121.7(4) . . ?
C43 C44 H55 119.2 . . ?
C45 C44 H55 119.2 . . ?
C44 C45 C40 119.3(3) . . ?
C44 C45 C46 118.8(3) . . ?
C40 C45 C46 121.9(3) . . ?
C48 C46 C45 113.0(3) . . ?
C48 C46 H56 109.0 . . ?
C45 C46 H56 109.0 . . ?
C48 C46 H57 109.0 . . ?
C45 C46 H57 109.0 . . ?
H56 C46 H57 107.8 . . ?
O5 C47 C48 119.9(3) . . ?
O5 C47 C52 119.7(3) . . ?
C48 C47 C52 120.4(3) . . ?
C47 C48 C49 118.7(4) . . ?
C47 C48 C46 120.6(3) . . ?
C49 C48 C46 120.7(3) . . ?
C50 C49 C48 122.3(4) . . ?
C50 C49 H58 118.8 . . ?
C48 C49 H58 118.8 . . ?
C49 C50 C51 116.7(3) . . ?
C49 C50 C65 123.1(4) . . ?
C51 C50 C65 120.2(4) . . ?
C52 C51 C50 122.8(4) . . ?
C52 C51 H59 118.6 . . ?
C50 C51 H59 118.6 . . ?
C51 C52 C47 118.7(4) . . ?
C51 C52 C53 120.4(3) . . ?
C47 C52 C53 120.9(3) . . ?
C55 C53 C52 114.8(3) . . ?
C55 C53 H60 108.6 . . ?
C52 C53 H60 108.6 . . ?
C55 C53 H61 108.6 . . ?
C52 C53 H61 108.6 . . ?
H60 C53 H61 107.5 . . ?
O6 C54 C55 118.4(4) . . ?
O6 C54 C59 121.0(4) . . ?
C55 C54 C59 120.5(4) . . ?
C56 C55 C54 119.3(4) . . ?
C56 C55 C53 118.2(4) . . ?
C54 C55 C53 122.4(3) . . ?
C57 C56 C55 121.7(5) . . ?
C57 C56 H62 119.2 . . ?
C55 C56 H62 119.2 . . ?
C56 C57 C58 118.0(4) . . ?
C56 C57 C73 120.6(5) . . ?
C58 C57 C73 121.4(5) . . ?
C57 C58 C59 123.9(4) . . ?
C57 C58 H63 118.1 . . ?
C59 C58 H63 118.1 . . ?
C58 C59 C54 116.5(4) . . ?
C58 C59 C69 119.8(4) . . ?
C54 C59 C69 123.6(4) . . ?
C62 C60 C41 109.4(3) . . ?
C62 C60 C63 107.6(3) . . ?
C41 C60 C63 112.2(3) . . ?
C62 C60 C61 110.3(3) . . ?
C41 C60 C61 110.4(3) . . ?
C63 C60 C61 106.9(3) . . ?
C60 C61 H64 109.5 . . ?
C60 C61 H65 109.5 . . ?
H64 C61 H65 109.5 . . ?
C60 C61 H66 109.5 . . ?
H64 C61 H66 109.5 . . ?
H65 C61 H66 109.5 . . ?
C60 C62 H67 109.5 . . ?
C60 C62 H68 109.5 . . ?
H67 C62 H68 109.5 . . ?
C60 C62 H69 109.5 . . ?
H67 C62 H69 109.5 . . ?
H68 C62 H69 109.5 . . ?
C60 C63 H70 109.5 . . ?
C60 C63 H71 109.5 . . ?
H70 C63 H71 109.5 . . ?
C60 C63 H72 109.5 . . ?
H70 C63 H72 109.5 . . ?
H71 C63 H72 109.5 . . ?
C43 C64 H73 109.5 . . ?
C43 C64 H74 109.5 . . ?
H73 C64 H74 109.5 . . ?
C43 C64 H75 109.5 . . ?
H73 C64 H75 109.5 . . ?
H74 C64 H75 109.5 . . ?
C67 C65 C68 107.6(4) . . ?
C67 C65 C50 112.8(4) . . ?
C68 C65 C50 110.3(4) . . ?
C67 C65 C66 107.7(4) . . ?
C68 C65 C66 110.3(5) . . ?
C50 C65 C66 108.1(4) . . ?
C65 C66 H76 109.5 . . ?
C65 C66 H77 109.5 . . ?
H76 C66 H77 109.5 . . ?
C65 C66 H78 109.5 . . ?
H76 C66 H78 109.5 . . ?
H77 C66 H78 109.5 . . ?
C65 C67 H79 109.5 . . ?
C65 C67 H80 109.5 . . ?
H79 C67 H80 109.5 . . ?
C65 C67 H81 109.5 . . ?
H79 C67 H81 109.5 . . ?
H80 C67 H81 109.5 . . ?
C65 C68 H82 109.5 . . ?
C65 C68 H83 109.5 . . ?
H82 C68 H83 109.5 . . ?
C65 C68 H84 109.5 . . ?
H82 C68 H84 109.5 . . ?
H83 C68 H84 109.5 . . ?
C59 C69 C70 113.4(4) . . ?
C59 C69 C72 107.5(4) . . ?
C70 C69 C72 110.1(4) . . ?
C59 C69 C71 111.1(4) . . ?
C70 C69 C71 106.6(5) . . ?
C72 C69 C71 107.9(4) . . ?
C69 C70 H85 109.5 . . ?
C69 C70 H86 109.5 . . ?
H85 C70 H86 109.5 . . ?
C69 C70 H87 109.5 . . ?
H85 C70 H87 109.5 . . ?
H86 C70 H87 109.5 . . ?
C69 C71 H88 109.5 . . ?
C69 C71 H89 109.5 . . ?
H88 C71 H89 109.5 . . ?
C69 C71 H90 109.5 . . ?
H88 C71 H90 109.5 . . ?
H89 C71 H90 109.5 . . ?
C69 C72 H91 109.5 . . ?
C69 C72 H92 109.5 . . ?
H91 C72 H92 109.5 . . ?
C69 C72 H93 109.5 . . ?
H91 C72 H93 109.5 . . ?
H92 C72 H93 109.5 . . ?
C57 C73 H94 109.5 . . ?
C57 C73 H95 109.5 . . ?
H94 C73 H95 109.5 . . ?
C57 C73 H96 109.5 . . ?
H94 C73 H96 109.5 . . ?
H95 C73 H96 109.5 . . ?
O7 C74 H97 109.5 . . ?
O7 C74 H98 109.5 . . ?
H97 C74 H98 109.5 . . ?
O7 C74 H99 109.5 . . ?
H97 C74 H99 109.5 . . ?
H98 C74 H99 109.5 . . ?
O7 C75 C76 115.1(5) . . ?
O7 C75 H100 108.5 . . ?
C76 C75 H100 108.5 . . ?
O7 C75 H101 108.5 . . ?
C76 C75 H101 108.5 . . ?
H100 C75 H101 107.5 . . ?
O8 C76 C75 112.6(5) . . ?
O8 C76 H102 109.1 . . ?
C75 C76 H102 109.1 . . ?
O8 C76 H103 109.1 . . ?
C75 C76 H103 109.1 . . ?
H102 C76 H103 107.8 . . ?
O8 C77 H104 109.5 . . ?
O8 C77 H105 109.5 . . ?
H104 C77 H105 109.5 . . ?
O8 C77 H106 109.5 . . ?
H104 C77 H106 109.5 . . ?
H105 C77 H106 109.5 . . ?
O9 C78 H107 109.5 . . ?
O9 C78 H108 109.5 . . ?
H107 C78 H108 109.5 . . ?
O9 C78 H109 109.5 . . ?
H107 C78 H109 109.5 . . ?
H108 C78 H109 109.5 . . ?
O9 C79 C80 113.7(5) . . ?
O9 C79 H110 108.8 . . ?
C80 C79 H110 108.8 . . ?
O9 C79 H111 108.8 . . ?
C80 C79 H111 108.8 . . ?
H110 C79 H111 107.7 . . ?
O10 C80 C79 108.5(5) . . ?
O10 C80 H112 110.0 . . ?
C79 C80 H112 110.0 . . ?
O10 C80 H113 110.0 . . ?
C79 C80 H113 110.0 . . ?
H112 C80 H113 108.4 . . ?
O10 C81 H114 109.5 . . ?
O10 C81 H115 109.5 . . ?
H114 C81 H115 109.5 . . ?
O10 C81 H116 109.5 . . ?
H114 C81 H116 109.5 . . ?
H115 C81 H116 109.5 . . ?
O1 Ta1 O3 90.02(11) . . ?
O1 Ta1 O2 89.27(11) . . ?
O3 Ta1 O2 141.09(11) . . ?
O1 Ta1 C1 104.14(12) . . ?
O3 Ta1 C1 93.11(12) . . ?
O2 Ta1 C1 124.67(12) . . ?
O1 Ta1 N1 96.16(11) . . ?
O3 Ta1 N1 132.52(11) . . ?
O2 Ta1 N1 86.18(11) . . ?
C1 Ta1 N1 39.75(12) . . ?
O1 Ta1 C19 124.18(12) . . ?
O3 Ta1 C19 74.26(12) . . ?
O2 Ta1 C19 74.17(12) . . ?
C1 Ta1 C19 129.36(13) . . ?
N1 Ta1 C19 133.85(12) . . ?
O1 Ta1 C13 76.22(12) . . ?
O3 Ta1 C13 109.56(12) . . ?
O2 Ta1 C13 33.28(11) . . ?
C1 Ta1 C13 157.33(13) . . ?
N1 Ta1 C13 117.65(12) . . ?
C19 Ta1 C13 60.79(13) . . ?
O1 Ta1 C18 91.68(11) . . ?
O3 Ta1 C18 82.62(11) . . ?
O2 Ta1 C18 58.52(11) . . ?
C1 Ta1 C18 163.66(13) . . ?
N1 Ta1 C18 143.75(12) . . ?
C19 Ta1 C18 34.31(12) . . ?
C13 Ta1 C18 31.37(12) . . ?
O1 Ta1 Ta2 137.61(8) . . ?
O3 Ta1 Ta2 110.70(8) . . ?
O2 Ta1 Ta2 95.43(7) . . ?
C1 Ta1 Ta2 40.95(10) . . ?
N1 Ta1 Ta2 42.54(8) . . ?
C19 Ta1 Ta2 97.44(9) . . ?
C13 Ta1 Ta2 125.50(9) . . ?
C18 Ta1 Ta2 126.35(8) . . ?
O1 Ta1 H1 164.5(16) . . ?
O3 Ta1 H1 104.2(16) . . ?
O2 Ta1 H1 83.6(16) . . ?
C1 Ta1 H1 69.4(16) . . ?
N1 Ta1 H1 69.7(16) . . ?
C19 Ta1 H1 66.9(16) . . ?
C13 Ta1 H1 104.1(16) . . ?
C18 Ta1 H1 96.2(16) . . ?
Ta2 Ta1 H1 30.8(16) . . ?
O4 Ta2 O6 101.32(11) . . ?
O4 Ta2 O5 96.82(11) . . ?
O6 Ta2 O5 105.08(11) . . ?
O4 Ta2 C1 108.37(13) . . ?
O6 Ta2 C1 115.61(13) . . ?
O5 Ta2 C1 125.50(12) . . ?
O4 Ta2 N1 109.73(11) . . ?
O6 Ta2 N1 145.84(12) . . ?
O5 Ta2 N1 85.38(11) . . ?
C1 Ta2 N1 41.01(13) . . ?
O4 Ta2 Ta1 149.42(8) . . ?
O6 Ta2 Ta1 102.63(8) . . ?
O5 Ta2 Ta1 95.02(7) . . ?
C1 Ta2 Ta1 43.27(10) . . ?
N1 Ta2 Ta1 43.43(8) . . ?
O4 Ta2 H1 177.5(17) . . ?
O6 Ta2 H1 76.5(17) . . ?
O5 Ta2 H1 82.6(17) . . ?
C1 Ta2 H1 73.9(17) . . ?
N1 Ta2 H1 72.7(17) . . ?
Ta1 Ta2 H1 33.1(17) . . ?
C6 O1 Ta1 165.5(3) . . ?
C13 O2 Ta1 91.8(2) . . ?
C13 O2 Na1 132.1(2) . . ?
Ta1 O2 Na1 126.77(13) . . ?
C20 O3 Ta1 122.8(2) . . ?
C40 O4 Ta2 165.6(2) . . ?
C47 O5 Ta2 106.5(2) . . ?
C47 O5 Na1 115.3(2) . . ?
Ta2 O5 Na1 126.32(13) . . ?
C54 O6 Ta2 150.4(2) . . ?
C75 O7 C74 117.3(4) . . ?
C75 O7 Na1 111.5(3) . . ?
C74 O7 Na1 128.7(3) . . ?
C76 O8 C77 110.9(4) . . ?
C76 O8 Na1 112.2(3) . . ?
C77 O8 Na1 129.0(3) . . ?
C78 O9 C79 114.0(5) . . ?
C78 O9 Na1 121.5(4) . . ?
C79 O9 Na1 123.7(3) . . ?
C80 O10 C81 111.6(5) . . ?
O2 Na1 O9 106.08(13) . . ?
O2 Na1 O5 95.27(11) . . ?
O9 Na1 O5 117.28(13) . . ?
O2 Na1 O7 92.73(13) . . ?
O9 Na1 O7 86.95(17) . . ?
O5 Na1 O7 150.93(16) . . ?
O2 Na1 O8 154.50(13) . . ?
O9 Na1 O8 91.06(13) . . ?
O5 Na1 O8 93.31(11) . . ?
O7 Na1 O8 69.02(12) . . ?
C1 N1 C2 124.8(3) . . ?
C1 N1 Ta2 67.32(18) . . ?
C2 N1 Ta2 128.6(2) . . ?
C1 N1 Ta1 70.11(19) . . ?
C2 N1 Ta1 137.2(2) . . ?
Ta2 N1 Ta1 94.04(12) . . ?

loop_
_geom_bond_atom_site_label_1
_geom_bond_atom_site_label_2
_geom_bond_distance
_geom_bond_site_symmetry_2
_geom_bond_publ_flag
C1 N1 1.477(5) . ?
C1 Ta2 2.077(4) . ?
C1 Ta1 2.172(4) . ?
C1 H2 1.0000 . ?
C2 N1 1.496(5) . ?
C2 C5 1.522(5) . ?
C2 C4 1.527(5) . ?
C2 C3 1.546(6) . ?
C3 H3 0.9800 . ?
C3 H4 0.9800 . ?
C3 H5 0.9800 . ?
C4 H6 0.9800 . ?
C4 H7 0.9800 . ?
C4 H8 0.9800 . ?
C5 H9 0.9800 . ?
C5 H10 0.9800 . ?
C5 H11 0.9800 . ?
C6 O1 1.363(5) . ?
C6 C11 1.408(6) . ?
C6 C7 1.424(6) . ?
C7 C8 1.402(6) . ?
C7 C26 1.529(6) . ?
C8 C9 1.381(7) . ?
C8 H12 0.9500 . ?
C9 C10 1.391(6) . ?
C9 C30 1.529(6) . ?
C10 C11 1.404(6) . ?
C10 H13 0.9500 . ?
C11 C12 1.519(6) . ?
C12 C14 1.511(5) . ?
C12 H14 0.9900 . ?
C12 H15 0.9900 . ?
C13 O2 1.382(5) . ?
C13 C14 1.395(5) . ?
C13 C18 1.409(5) . ?
C13 Ta1 2.517(4) . ?
C14 C15 1.396(5) . ?
C15 C16 1.403(6) . ?
C15 H16 0.9500 . ?
C16 C17 1.402(5) . ?
C16 C31 1.539(6) . ?
C17 C18 1.394(5) . ?
C17 H17 0.9500 . ?
C18 C19 1.505(5) . ?
C18 Ta1 2.666(4) . ?
C19 C21 1.485(5) . ?
C19 Ta1 2.284(4) . ?
C19 H18 1.0000 . ?
C20 O3 1.361(5) . ?
C20 C21 1.403(5) . ?
C20 C25 1.412(5) . ?
C21 C22 1.398(5) . ?
C22 C23 1.395(6) . ?
C22 H19 0.9500 . ?
C23 C24 1.394(6) . ?
C23 C39 1.512(6) . ?
C24 C25 1.404(6) . ?
C24 H20 0.9500 . ?
C25 C35 1.538(6) . ?
C26 C27 1.527(7) . ?
C26 C28 1.538(6) . ?
C26 C29 1.541(6) . ?
C27 H21 0.9800 . ?
C27 H22 0.9800 . ?
C27 H23 0.9800 . ?
C28 H24 0.9800 . ?
C28 H25 0.9800 . ?
C28 H26 0.9800 . ?
C29 H27 0.9800 . ?
C29 H28 0.9800 . ?
C29 H29 0.9800 . ?
C30 H30 0.9800 . ?
C30 H31 0.9800 . ?
C30 H32 0.9800 . ?
C31 C32 1.510(7) . ?
C31 C34 1.524(7) . ?
C31 C33 1.536(7) . ?
C32 H33 0.9800 . ?
C32 H34 0.9800 . ?
C32 H35 0.9800 . ?
C33 H36 0.9800 . ?
C33 H37 0.9800 . ?
C33 H38 0.9800 . ?
C34 H39 0.9800 . ?
C34 H40 0.9800 . ?
C34 H41 0.9800 . ?
C35 C37 1.527(7) . ?
C35 C38 1.535(7) . ?
C35 C36 1.553(8) . ?
C36 H42 0.9800 . ?
C36 H43 0.9800 . ?
C36 H44 0.9800 . ?
C37 H45 0.9800 . ?
C37 H46 0.9800 . ?
C37 H47 0.9800 . ?
C38 H48 0.9800 . ?
C38 H49 0.9800 . ?
C38 H50 0.9800 . ?
C39 H51 0.9800 . ?
C39 H52 0.9800 . ?
C39 H53 0.9800 . ?
C40 O4 1.376(4) . ?
C40 C45 1.403(5) . ?
C40 C41 1.420(5) . ?
C41 C42 1.396(5) . ?
C41 C60 1.534(5) . ?
C42 C43 1.392(6) . ?
C42 H54 0.9500 . ?
C43 C44 1.381(6) . ?
C43 C64 1.514(5) . ?
C44 C45 1.395(5) . ?
C44 H55 0.9500 . ?
C45 C46 1.523(5) . ?
C46 C48 1.520(5) . ?
C46 H56 0.9900 . ?
C46 H57 0.9900 . ?
C47 O5 1.397(4) . ?
C47 C48 1.398(5) . ?
C47 C52 1.399(5) . ?
C48 C49 1.404(5) . ?
C49 C50 1.396(5) . ?
C49 H58 0.9500 . ?
C50 C51 1.401(6) . ?
C50 C65 1.533(5) . ?
C51 C52 1.391(5) . ?
C51 H59 0.9500 . ?
C52 C53 1.521(5) . ?
C53 C55 1.507(6) . ?
C53 H60 0.9900 . ?
C53 H61 0.9900 . ?
C54 O6 1.365(5) . ?
C54 C55 1.406(6) . ?
C54 C59 1.419(6) . ?
C55 C56 1.395(6) . ?
C56 C57 1.376(7) . ?
C56 H62 0.9500 . ?
C57 C58 1.385(8) . ?
C57 C73 1.520(6) . ?
C58 C59 1.397(6) . ?
C58 H63 0.9500 . ?
C59 C69 1.540(7) . ?
C60 C62 1.530(5) . ?
C60 C63 1.538(5) . ?
C60 C61 1.543(6) . ?
C61 H64 0.9800 . ?
C61 H65 0.9800 . ?
C61 H66 0.9800 . ?
C62 H67 0.9800 . ?
C62 H68 0.9800 . ?
C62 H69 0.9800 . ?
C63 H70 0.9800 . ?
C63 H71 0.9800 . ?
C63 H72 0.9800 . ?
C64 H73 0.9800 . ?
C64 H74 0.9800 . ?
C64 H75 0.9800 . ?
C65 C67 1.523(6) . ?
C65 C68 1.532(7) . ?
C65 C66 1.535(6) . ?
C66 H76 0.9800 . ?
C66 H77 0.9800 . ?
C66 H78 0.9800 . ?
C67 H79 0.9800 . ?
C67 H80 0.9800 . ?
C67 H81 0.9800 . ?
C68 H82 0.9800 . ?
C68 H83 0.9800 . ?
C68 H84 0.9800 . ?
C69 C70 1.540(7) . ?
C69 C72 1.544(7) . ?
C69 C71 1.555(7) . ?
C70 H85 0.9800 . ?
C70 H86 0.9800 . ?
C70 H87 0.9800 . ?
C71 H88 0.9800 . ?
C71 H89 0.9800 . ?
C71 H90 0.9800 . ?
C72 H91 0.9800 . ?
C72 H92 0.9800 . ?
C72 H93 0.9800 . ?
C73 H94 0.9800 . ?
C73 H95 0.9800 . ?
C73 H96 0.9800 . ?
C74 O7 1.385(6) . ?
C74 H97 0.9800 . ?
C74 H98 0.9800 . ?
C74 H99 0.9800 . ?
C75 O7 1.371(7) . ?
C75 C76 1.440(8) . ?
C75 H100 0.9900 . ?
C75 H101 0.9900 . ?
C76 O8 1.402(6) . ?
C76 H102 0.9900 . ?
C76 H103 0.9900 . ?
C77 O8 1.434(5) . ?
C77 H104 0.9800 . ?
C77 H105 0.9800 . ?
C77 H106 0.9800 . ?
C78 O9 1.396(7) . ?
C78 H107 0.9800 . ?
C78 H108 0.9800 . ?
C78 H109 0.9800 . ?
C79 O9 1.422(7) . ?
C79 C80 1.500(7) . ?
C79 H110 0.9900 . ?
C79 H111 0.9900 . ?
C80 O10 1.398(7) . ?
C80 H112 0.9900 . ?
C80 H113 0.9900 . ?
C81 O10 1.405(7) . ?
C81 H114 0.9800 . ?
C81 H115 0.9800 . ?
C81 H116 0.9800 . ?
Ta1 O1 1.997(3) . ?
Ta1 O3 2.017(3) . ?
Ta1 O2 2.062(3) . ?
Ta1 N1 2.172(3) . ?
Ta1 Ta2 3.1524(4) . ?
Ta1 H1 1.92(5) . ?
Ta2 O4 1.913(3) . ?
Ta2 O6 1.917(3) . ?
Ta2 O5 2.007(3) . ?
Ta2 N1 2.137(3) . ?
Ta2 H1 1.80(5) . ?
O2 Na1 2.325(3) . ?
O5 Na1 2.443(3) . ?
O7 Na1 2.465(4) . ?
O8 Na1 2.477(4) . ?
O9 Na1 2.348(4) . ?

loop_
_geom_torsion_atom_site_label_1
_geom_torsion_atom_site_label_2
_geom_torsion_atom_site_label_3
_geom_torsion_atom_site_label_4
_geom_torsion
_geom_torsion_site_symmetry_1
_geom_torsion_site_symmetry_2
_geom_torsion_site_symmetry_3
_geom_torsion_site_symmetry_4
_geom_torsion_publ_flag
O1 C6 C7 C8 174.2(4) . . . . ?
C11 C6 C7 C8 -6.0(6) . . . . ?
O1 C6 C7 C26 -8.9(6) . . . . ?
C11 C6 C7 C26 170.8(4) . . . . ?
C6 C7 C8 C9 1.7(7) . . . . ?
C26 C7 C8 C9 -175.2(4) . . . . ?
C7 C8 C9 C10 2.7(7) . . . . ?
C7 C8 C9 C30 -179.2(4) . . . . ?
C8 C9 C10 C11 -2.9(7) . . . . ?
C30 C9 C10 C11 179.0(4) . . . . ?
C9 C10 C11 C6 -1.4(6) . . . . ?
C9 C10 C11 C12 175.8(4) . . . . ?
O1 C6 C11 C10 -174.3(4) . . . . ?
C7 C6 C11 C10 5.9(6) . . . . ?
O1 C6 C11 C12 8.6(6) . . . . ?
C7 C6 C11 C12 -171.1(4) . . . . ?
C10 C11 C12 C14 -127.6(4) . . . . ?
C6 C11 C12 C14 49.5(5) . . . . ?
O2 C13 C14 C15 -177.1(3) . . . . ?
C18 C13 C14 C15 -10.6(6) . . . . ?
Ta1 C13 C14 C15 -110.6(4) . . . . ?
O2 C13 C14 C12 -8.5(5) . . . . ?
C18 C13 C14 C12 158.0(4) . . . . ?
Ta1 C13 C14 C12 58.0(5) . . . . ?
C11 C12 C14 C13 -101.6(4) . . . . ?
C11 C12 C14 C15 66.5(5) . . . . ?
C13 C14 C15 C16 4.7(6) . . . . ?
C12 C14 C15 C16 -163.3(4) . . . . ?
C14 C15 C16 C17 3.0(6) . . . . ?
C14 C15 C16 C31 179.8(4) . . . . ?
C15 C16 C17 C18 -5.0(6) . . . . ?
C31 C16 C17 C18 178.0(4) . . . . ?
C16 C17 C18 C13 -0.6(6) . . . . ?
C16 C17 C18 C19 169.9(4) . . . . ?
C16 C17 C18 Ta1 87.0(5) . . . . ?
O2 C13 C18 C17 175.7(3) . . . . ?
C14 C13 C18 C17 8.6(6) . . . . ?
Ta1 C13 C18 C17 133.1(3) . . . . ?
O2 C13 C18 C19 3.8(5) . . . . ?
C14 C13 C18 C19 -163.3(3) . . . . ?
Ta1 C13 C18 C19 -38.8(3) . . . . ?
O2 C13 C18 Ta1 42.6(3) . . . . ?
C14 C13 C18 Ta1 -124.5(4) . . . . ?
C17 C18 C19 C21 -18.0(6) . . . . ?
C13 C18 C19 C21 152.9(3) . . . . ?
Ta1 C18 C19 C21 109.9(3) . . . . ?
C17 C18 C19 Ta1 -127.9(4) . . . . ?
C13 C18 C19 Ta1 43.0(3) . . . . ?
O3 C20 C21 C22 172.4(3) . . . . ?
C25 C20 C21 C22 -5.5(6) . . . . ?
O3 C20 C21 C19 -5.0(5) . . . . ?
C25 C20 C21 C19 177.0(4) . . . . ?
C18 C19 C21 C22 103.0(4) . . . . ?
Ta1 C19 C21 C22 -160.8(3) . . . . ?
C18 C19 C21 C20 -79.7(4) . . . . ?
Ta1 C19 C21 C20 16.5(4) . . . . ?
C20 C21 C22 C23 2.9(6) . . . . ?
C19 C21 C22 C23 -179.9(4) . . . . ?
C21 C22 C23 C24 1.0(6) . . . . ?
C21 C22 C23 C39 -178.0(4) . . . . ?
C22 C23 C24 C25 -2.4(7) . . . . ?
C39 C23 C24 C25 176.6(4) . . . . ?
C23 C24 C25 C20 0.0(7) . . . . ?
C23 C24 C25 C35 176.2(4) . . . . ?
O3 C20 C25 C24 -173.8(4) . . . . ?
C21 C20 C25 C24 4.0(6) . . . . ?
O3 C20 C25 C35 10.2(6) . . . . ?
C21 C20 C25 C35 -172.0(4) . . . . ?
C8 C7 C26 C27 116.7(4) . . . . ?
C6 C7 C26 C27 -60.0(5) . . . . ?
C8 C7 C26 C28 -122.1(4) . . . . ?
C6 C7 C26 C28 61.1(5) . . . . ?
C8 C7 C26 C29 -1.5(6) . . . . ?
C6 C7 C26 C29 -178.2(4) . . . . ?
C17 C16 C31 C32 -54.2(6) . . . . ?
C15 C16 C31 C32 128.9(5) . . . . ?
C17 C16 C31 C34 -176.6(4) . . . . ?
C15 C16 C31 C34 6.6(6) . . . . ?
C17 C16 C31 C33 64.3(5) . . . . ?
C15 C16 C31 C33 -112.6(5) . . . . ?
C24 C25 C35 C37 16.3(7) . . . . ?
C20 C25 C35 C37 -167.8(5) . . . . ?
C24 C25 C35 C38 139.0(4) . . . . ?
C20 C25 C35 C38 -45.1(6) . . . . ?
C24 C25 C35 C36 -100.3(5) . . . . ?
C20 C25 C35 C36 75.6(5) . . . . ?
O4 C40 C41 C42 180.0(3) . . . . ?
C45 C40 C41 C42 0.7(5) . . . . ?
O4 C40 C41 C60 1.7(5) . . . . ?
C45 C40 C41 C60 -177.6(3) . . . . ?
C40 C41 C42 C43 0.4(6) . . . . ?
C60 C41 C42 C43 178.7(3) . . . . ?
C41 C42 C43 C44 -1.0(6) . . . . ?
C41 C42 C43 C64 -179.7(4) . . . . ?
C42 C43 C44 C45 0.5(6) . . . . ?
C64 C43 C44 C45 179.2(4) . . . . ?
C43 C44 C45 C40 0.5(6) . . . . ?
C43 C44 C45 C46 -178.9(3) . . . . ?
O4 C40 C45 C44 179.5(3) . . . . ?
C41 C40 C45 C44 -1.2(5) . . . . ?
O4 C40 C45 C46 -1.1(5) . . . . ?
C41 C40 C45 C46 178.2(3) . . . . ?
C44 C45 C46 C48 112.4(4) . . . . ?
C40 C45 C46 C48 -66.9(5) . . . . ?
O5 C47 C48 C49 -174.9(3) . . . . ?
C52 C47 C48 C49 5.2(6) . . . . ?
O5 C47 C48 C46 5.6(5) . . . . ?
C52 C47 C48 C46 -174.4(3) . . . . ?
C45 C46 C48 C47 106.7(4) . . . . ?
C45 C46 C48 C49 -72.9(4) . . . . ?
C47 C48 C49 C50 -0.4(6) . . . . ?
C46 C48 C49 C50 179.1(3) . . . . ?
C48 C49 C50 C51 -3.6(6) . . . . ?
C48 C49 C50 C65 173.3(4) . . . . ?
C49 C50 C51 C52 3.1(6) . . . . ?
C65 C50 C51 C52 -173.9(4) . . . . ?
C50 C51 C52 C47 1.4(6) . . . . ?
C50 C51 C52 C53 -179.7(4) . . . . ?
O5 C47 C52 C51 174.4(3) . . . . ?
C48 C47 C52 C51 -5.7(6) . . . . ?
O5 C47 C52 C53 -4.5(5) . . . . ?
C48 C47 C52 C53 175.4(4) . . . . ?
C51 C52 C53 C55 70.4(5) . . . . ?
C47 C52 C53 C55 -110.7(4) . . . . ?
O6 C54 C55 C56 175.3(3) . . . . ?
C59 C54 C55 C56 -2.8(6) . . . . ?
O6 C54 C55 C53 -5.7(6) . . . . ?
C59 C54 C55 C53 176.3(4) . . . . ?
C52 C53 C55 C56 -116.1(4) . . . . ?
C52 C53 C55 C54 64.8(5) . . . . ?
C54 C55 C56 C57 1.2(6) . . . . ?
C53 C55 C56 C57 -177.9(4) . . . . ?
C55 C56 C57 C58 0.6(7) . . . . ?
C55 C56 C57 C73 178.5(4) . . . . ?
C56 C57 C58 C59 -0.9(7) . . . . ?
C73 C57 C58 C59 -178.7(5) . . . . ?
C57 C58 C59 C54 -0.7(7) . . . . ?
C57 C58 C59 C69 -176.7(4) . . . . ?
O6 C54 C59 C58 -175.5(4) . . . . ?
C55 C54 C59 C58 2.5(6) . . . . ?
O6 C54 C59 C69 0.4(6) . . . . ?
C55 C54 C59 C69 178.4(4) . . . . ?
C42 C41 C60 C62 -117.2(4) . . . . ?
C40 C41 C60 C62 61.0(5) . . . . ?
C42 C41 C60 C63 2.1(5) . . . . ?
C40 C41 C60 C63 -179.8(3) . . . . ?
C42 C41 C60 C61 121.2(4) . . . . ?
C40 C41 C60 C61 -60.6(5) . . . . ?
C49 C50 C65 C67 10.7(6) . . . . ?
C51 C50 C65 C67 -172.5(4) . . . . ?
C49 C50 C65 C68 131.0(5) . . . . ?
C51 C50 C65 C68 -52.2(6) . . . . ?
C49 C50 C65 C66 -108.3(5) . . . . ?
C51 C50 C65 C66 68.5(5) . . . . ?
C58 C59 C69 C70 -144.7(4) . . . . ?
C54 C59 C69 C70 39.5(6) . . . . ?
C58 C59 C69 C72 93.4(5) . . . . ?
C54 C59 C69 C72 -82.4(5) . . . . ?
C58 C59 C69 C71 -24.5(6) . . . . ?
C54 C59 C69 C71 159.7(5) . . . . ?
O7 C75 C76 O8 52.9(9) . . . . ?
O9 C79 C80 O10 -58.8(7) . . . . ?
N1 C1 Ta1 O1 -82.55(19) . . . . ?
Ta2 C1 Ta1 O1 -150.67(12) . . . . ?
N1 C1 Ta1 O3 -173.35(18) . . . . ?
Ta2 C1 Ta1 O3 118.52(13) . . . . ?
N1 C1 Ta1 O2 16.6(2) . . . . ?
Ta2 C1 Ta1 O2 -51.57(19) . . . . ?
Ta2 C1 Ta1 N1 -68.13(18) . . . . ?
N1 C1 Ta1 C19 114.5(2) . . . . ?
Ta2 C1 Ta1 C19 46.4(2) . . . . ?
N1 C1 Ta1 C13 5.5(4) . . . . ?
Ta2 C1 Ta1 C13 -62.6(4) . . . . ?
N1 C1 Ta1 C18 112.4(4) . . . . ?
Ta2 C1 Ta1 C18 44.3(5) . . . . ?
N1 C1 Ta1 Ta2 68.13(18) . . . . ?
C21 C19 Ta1 O1 -95.6(3) . . . . ?
C18 C19 Ta1 O1 21.2(3) . . . . ?
C21 C19 Ta1 O3 -16.6(2) . . . . ?
C18 C19 Ta1 O3 100.2(2) . . . . ?
C21 C19 Ta1 O2 -173.6(3) . . . . ?
C18 C19 Ta1 O2 -56.8(2) . . . . ?
C21 C19 Ta1 C1 64.3(3) . . . . ?
C18 C19 Ta1 C1 -179.0(2) . . . . ?
C21 C19 Ta1 N1 118.0(2) . . . . ?
C18 C19 Ta1 N1 -125.2(2) . . . . ?
C21 C19 Ta1 C13 -140.4(3) . . . . ?
C18 C19 Ta1 C13 -23.6(2) . . . . ?
C21 C19 Ta1 C18 -116.8(3) . . . . ?
C21 C19 Ta1 Ta2 92.9(2) . . . . ?
C18 C19 Ta1 Ta2 -150.36(19) . . . . ?
O2 C13 Ta1 O1 110.5(2) . . . . ?
C14 C13 Ta1 O1 3.9(3) . . . . ?
C18 C13 Ta1 O1 -117.4(2) . . . . ?
O2 C13 Ta1 O3 -164.51(19) . . . . ?
C14 C13 Ta1 O3 89.0(3) . . . . ?
C18 C13 Ta1 O3 -32.4(2) . . . . ?
C14 C13 Ta1 O2 -106.5(4) . . . . ?
C18 C13 Ta1 O2 132.1(3) . . . . ?
O2 C13 Ta1 C1 16.7(4) . . . . ?
C14 C13 Ta1 C1 -89.8(5) . . . . ?
C18 C13 Ta1 C1 148.9(3) . . . . ?
O2 C13 Ta1 N1 20.7(2) . . . . ?
C14 C13 Ta1 N1 -85.9(3) . . . . ?
C18 C13 Ta1 N1 152.8(2) . . . . ?
O2 C13 Ta1 C19 -106.4(2) . . . . ?
C14 C13 Ta1 C19 147.0(4) . . . . ?
C18 C13 Ta1 C19 25.7(2) . . . . ?
O2 C13 Ta1 C18 -132.1(3) . . . . ?
C14 C13 Ta1 C18 121.3(4) . . . . ?
O2 C13 Ta1 Ta2 -28.9(2) . . . . ?
C14 C13 Ta1 Ta2 -135.5(3) . . . . ?
C18 C13 Ta1 Ta2 103.2(2) . . . . ?
C17 C18 Ta1 O1 -48.5(4) . . . . ?
C13 C18 Ta1 O1 59.6(2) . . . . ?
C19 C18 Ta1 O1 -162.6(2) . . . . ?
C17 C18 Ta1 O3 41.3(4) . . . . ?
C13 C18 Ta1 O3 149.4(2) . . . . ?
C19 C18 Ta1 O3 -72.8(2) . . . . ?
C17 C18 Ta1 O2 -136.6(4) . . . . ?
C13 C18 Ta1 O2 -28.5(2) . . . . ?
C19 C18 Ta1 O2 109.3(2) . . . . ?
C17 C18 Ta1 C1 117.0(5) . . . . ?
C13 C18 Ta1 C1 -134.9(4) . . . . ?
C19 C18 Ta1 C1 2.9(6) . . . . ?
C17 C18 Ta1 N1 -151.3(4) . . . . ?
C13 C18 Ta1 N1 -43.2(3) . . . . ?
C19 C18 Ta1 N1 94.6(3) . . . . ?
C17 C18 Ta1 C19 114.1(5) . . . . ?
C13 C18 Ta1 C19 -137.8(3) . . . . ?
C17 C18 Ta1 C13 -108.1(5) . . . . ?
C19 C18 Ta1 C13 137.8(3) . . . . ?
C17 C18 Ta1 Ta2 151.6(4) . . . . ?
C13 C18 Ta1 Ta2 -100.3(2) . . . . ?
C19 C18 Ta1 Ta2 37.5(2) . . . . ?
N1 C1 Ta2 O4 99.21(19) . . . . ?
Ta1 C1 Ta2 O4 166.06(11) . . . . ?
N1 C1 Ta2 O6 -147.92(17) . . . . ?
Ta1 C1 Ta2 O6 -81.06(15) . . . . ?
N1 C1 Ta2 O5 -13.8(2) . . . . ?
Ta1 C1 Ta2 O5 53.06(19) . . . . ?
Ta1 C1 Ta2 N1 66.85(17) . . . . ?
N1 C1 Ta2 Ta1 -66.85(17) . . . . ?
O1 Ta1 Ta2 O4 18.09(19) . . . . ?
O3 Ta1 Ta2 O4 -96.39(17) . . . . ?
O2 Ta1 Ta2 O4 112.98(17) . . . . ?
C1 Ta1 Ta2 O4 -26.7(2) . . . . ?
N1 Ta1 Ta2 O4 34.7(2) . . . . ?
C19 Ta1 Ta2 O4 -172.32(18) . . . . ?
C13 Ta1 Ta2 O4 128.44(19) . . . . ?
C18 Ta1 Ta2 O4 167.43(18) . . . . ?
O1 Ta1 Ta2 O6 158.88(14) . . . . ?
O3 Ta1 Ta2 O6 44.39(12) . . . . ?
O2 Ta1 Ta2 O6 -106.24(12) . . . . ?
C1 Ta1 Ta2 O6 114.09(17) . . . . ?
N1 Ta1 Ta2 O6 175.45(15) . . . . ?
C19 Ta1 Ta2 O6 -31.54(13) . . . . ?
C13 Ta1 Ta2 O6 -90.78(14) . . . . ?
C18 Ta1 Ta2 O6 -51.79(13) . . . . ?
O1 Ta1 Ta2 O5 -94.43(14) . . . . ?
O3 Ta1 Ta2 O5 151.09(11) . . . . ?
O2 Ta1 Ta2 O5 0.45(10) . . . . ?
C1 Ta1 Ta2 O5 -139.22(16) . . . . ?
N1 Ta1 Ta2 O5 -77.85(14) . . . . ?
C19 Ta1 Ta2 O5 75.15(12) . . . . ?
C13 Ta1 Ta2 O5 15.92(13) . . . . ?
C18 Ta1 Ta2 O5 54.91(13) . . . . ?
O1 Ta1 Ta2 C1 44.79(19) . . . . ?
O3 Ta1 Ta2 C1 -69.70(17) . . . . ?
O2 Ta1 Ta2 C1 139.67(17) . . . . ?
N1 Ta1 Ta2 C1 61.36(18) . . . . ?
C19 Ta1 Ta2 C1 -145.63(17) . . . . ?
C13 Ta1 Ta2 C1 155.13(18) . . . . ?
C18 Ta1 Ta2 C1 -165.88(18) . . . . ?
O1 Ta1 Ta2 N1 -16.58(16) . . . . ?
O3 Ta1 Ta2 N1 -131.06(14) . . . . ?
O2 Ta1 Ta2 N1 78.31(14) . . . . ?
C1 Ta1 Ta2 N1 -61.36(18) . . . . ?
C19 Ta1 Ta2 N1 153.01(15) . . . . ?
C13 Ta1 Ta2 N1 93.77(16) . . . . ?
C18 Ta1 Ta2 N1 132.76(16) . . . . ?
C11 C6 O1 Ta1 8.3(12) . . . . ?
C7 C6 O1 Ta1 -172.0(8) . . . . ?
O3 Ta1 O1 C6 -148.2(10) . . . . ?
O2 Ta1 O1 C6 -7.1(10) . . . . ?
C1 Ta1 O1 C6 118.6(10) . . . . ?
N1 Ta1 O1 C6 78.9(10) . . . . ?
C19 Ta1 O1 C6 -77.3(10) . . . . ?
C13 Ta1 O1 C6 -38.1(10) . . . . ?
C18 Ta1 O1 C6 -65.6(10) . . . . ?
Ta2 Ta1 O1 C6 90.1(10) . . . . ?
C14 C13 O2 Ta1 112.5(3) . . . . ?
C18 C13 O2 Ta1 -54.6(3) . . . . ?
C14 C13 O2 Na1 -100.8(4) . . . . ?
C18 C13 O2 Na1 92.0(4) . . . . ?
Ta1 C13 O2 Na1 146.6(3) . . . . ?
O1 Ta1 O2 C13 -65.5(2) . . . . ?
O3 Ta1 O2 C13 23.6(3) . . . . ?
C1 Ta1 O2 C13 -172.3(2) . . . . ?
N1 Ta1 O2 C13 -161.7(2) . . . . ?
C19 Ta1 O2 C13 60.5(2) . . . . ?
C18 Ta1 O2 C13 26.9(2) . . . . ?
Ta2 Ta1 O2 C13 156.70(19) . . . . ?
O1 Ta1 O2 Na1 145.14(17) . . . . ?
O3 Ta1 O2 Na1 -125.73(17) . . . . ?
C1 Ta1 O2 Na1 38.4(2) . . . . ?
N1 Ta1 O2 Na1 48.91(17) . . . . ?
C19 Ta1 O2 Na1 -88.87(18) . . . . ?
C13 Ta1 O2 Na1 -149.4(3) . . . . ?
C18 Ta1 O2 Na1 -122.4(2) . . . . ?
Ta2 Ta1 O2 Na1 7.34(16) . . . . ?
C21 C20 O3 Ta1 -12.2(5) . . . . ?
C25 C20 O3 Ta1 165.7(3) . . . . ?
O1 Ta1 O3 C20 142.1(3) . . . . ?
O2 Ta1 O3 C20 53.3(3) . . . . ?
C1 Ta1 O3 C20 -113.7(3) . . . . ?
N1 Ta1 O3 C20 -119.5(3) . . . . ?
C19 Ta1 O3 C20 16.4(3) . . . . ?
C13 Ta1 O3 C20 66.8(3) . . . . ?
C18 Ta1 O3 C20 50.4(3) . . . . ?
Ta2 Ta1 O3 C20 -75.7(3) . . . . ?
C45 C40 O4 Ta2 5.4(12) . . . . ?
C41 C40 O4 Ta2 -174.0(8) . . . . ?
O6 Ta2 O4 C40 106.0(10) . . . . ?
O5 Ta2 O4 C40 -0.9(10) . . . . ?
C1 Ta2 O4 C40 -131.9(10) . . . . ?
N1 Ta2 O4 C40 -88.4(10) . . . . ?
Ta1 Ta2 O4 C40 -113.0(9) . . . . ?
C48 C47 O5 Ta2 -94.7(3) . . . . ?
C52 C47 O5 Ta2 85.2(3) . . . . ?
C48 C47 O5 Na1 119.8(3) . . . . ?
C52 C47 O5 Na1 -60.3(4) . . . . ?
O4 Ta2 O5 C47 60.0(2) . . . . ?
O6 Ta2 O5 C47 -43.8(2) . . . . ?
C1 Ta2 O5 C47 178.3(2) . . . . ?
N1 Ta2 O5 C47 169.3(2) . . . . ?
Ta1 Ta2 O5 C47 -148.3(2) . . . . ?
O4 Ta2 O5 Na1 -159.53(15) . . . . ?
O6 Ta2 O5 Na1 96.75(16) . . . . ?
C1 Ta2 O5 Na1 -41.2(2) . . . . ?
N1 Ta2 O5 Na1 -50.18(16) . . . . ?
Ta1 Ta2 O5 Na1 -7.79(15) . . . . ?
C55 C54 O6 Ta2 43.9(7) . . . . ?
C59 C54 O6 Ta2 -138.0(4) . . . . ?
O4 Ta2 O6 C54 -153.8(5) . . . . ?
O5 Ta2 O6 C54 -53.5(5) . . . . ?
C1 Ta2 O6 C54 89.3(5) . . . . ?
N1 Ta2 O6 C54 50.9(6) . . . . ?
Ta1 Ta2 O6 C54 45.3(5) . . . . ?
C76 C75 O7 C74 156.0(6) . . . . ?
C76 C75 O7 Na1 -40.3(8) . . . . ?
C75 C76 O8 C77 172.3(5) . . . . ?
C75 C76 O8 Na1 -35.7(7) . . . . ?
C80 C79 O9 C78 -63.4(7) . . . . ?
C80 C79 O9 Na1 126.8(4) . . . . ?
C79 C80 O10 C81 -177.0(5) . . . . ?
C13 O2 Na1 O9 92.0(3) . . . . ?
Ta1 O2 Na1 O9 -131.35(17) . . . . ?
C13 O2 Na1 O5 -147.6(3) . . . . ?
Ta1 O2 Na1 O5 -10.98(18) . . . . ?
C13 O2 Na1 O7 4.4(3) . . . . ?
Ta1 O2 Na1 O7 141.04(19) . . . . ?
C13 O2 Na1 O8 -38.5(5) . . . . ?
Ta1 O2 Na1 O8 98.2(3) . . . . ?
C78 O9 Na1 O2 -38.6(5) . . . . ?
C79 O9 Na1 O2 130.5(4) . . . . ?
C78 O9 Na1 O5 -143.4(5) . . . . ?
C79 O9 Na1 O5 25.6(4) . . . . ?
C78 O9 Na1 O7 53.4(5) . . . . ?
C79 O9 Na1 O7 -137.6(4) . . . . ?
C78 O9 Na1 O8 122.3(5) . . . . ?
C79 O9 Na1 O8 -68.6(4) . . . . ?
C47 O5 Na1 O2 149.0(2) . . . . ?
Ta2 O5 Na1 O2 11.46(18) . . . . ?
C47 O5 Na1 O9 -99.8(3) . . . . ?
Ta2 O5 Na1 O9 122.59(17) . . . . ?
C47 O5 Na1 O7 43.7(4) . . . . ?
Ta2 O5 Na1 O7 -93.9(3) . . . . ?
C47 O5 Na1 O8 -6.9(3) . . . . ?
Ta2 O5 Na1 O8 -144.51(16) . . . . ?
C75 O7 Na1 O2 -147.0(5) . . . . ?
C74 O7 Na1 O2 14.3(6) . . . . ?
C75 O7 Na1 O9 107.0(5) . . . . ?
C74 O7 Na1 O9 -91.7(5) . . . . ?
C75 O7 Na1 O5 -41.0(7) . . . . ?
C74 O7 Na1 O5 120.2(5) . . . . ?
C75 O7 Na1 O8 14.7(5) . . . . ?
C74 O7 Na1 O8 176.0(6) . . . . ?
C76 O8 Na1 O2 58.0(5) . . . . ?
C77 O8 Na1 O2 -156.3(3) . . . . ?
C76 O8 Na1 O9 -75.0(4) . . . . ?
C77 O8 Na1 O9 70.7(4) . . . . ?
C76 O8 Na1 O5 167.6(4) . . . . ?
C77 O8 Na1 O5 -46.7(4) . . . . ?
C76 O8 Na1 O7 11.3(4) . . . . ?
C77 O8 Na1 O7 157.0(4) . . . . ?
Ta2 C1 N1 C2 -122.2(3) . . . . ?
Ta1 C1 N1 C2 134.3(3) . . . . ?
Ta1 C1 N1 Ta2 -103.43(11) . . . . ?
Ta2 C1 N1 Ta1 103.43(11) . . . . ?
C5 C2 N1 C1 -63.7(5) . . . . ?
C4 C2 N1 C1 57.5(5) . . . . ?
C3 C2 N1 C1 177.2(3) . . . . ?
C5 C2 N1 Ta2 -151.0(3) . . . . ?
C4 C2 N1 Ta2 -29.9(4) . . . . ?
C3 C2 N1 Ta2 89.9(4) . . . . ?
C5 C2 N1 Ta1 34.4(5) . . . . ?
C4 C2 N1 Ta1 155.6(3) . . . . ?
C3 C2 N1 Ta1 -84.7(4) . . . . ?
O4 Ta2 N1 C1 -95.6(2) . . . . ?
O6 Ta2 N1 C1 58.6(3) . . . . ?
O5 Ta2 N1 C1 168.8(2) . . . . ?
Ta1 Ta2 N1 C1 66.47(18) . . . . ?
O4 Ta2 N1 C2 21.6(3) . . . . ?
O6 Ta2 N1 C2 175.8(3) . . . . ?
O5 Ta2 N1 C2 -74.0(3) . . . . ?
C1 Ta2 N1 C2 117.2(4) . . . . ?
Ta1 Ta2 N1 C2 -176.3(4) . . . . ?
O4 Ta2 N1 Ta1 -162.09(10) . . . . ?
O6 Ta2 N1 Ta1 -7.9(3) . . . . ?
O5 Ta2 N1 Ta1 102.30(12) . . . . ?
C1 Ta2 N1 Ta1 -66.47(18) . . . . ?
O1 Ta1 N1 C1 104.73(19) . . . . ?
O3 Ta1 N1 C1 9.0(2) . . . . ?
O2 Ta1 N1 C1 -166.4(2) . . . . ?
C19 Ta1 N1 C1 -102.7(2) . . . . ?
C13 Ta1 N1 C1 -177.61(19) . . . . ?
C18 Ta1 N1 C1 -153.9(2) . . . . ?
Ta2 Ta1 N1 C1 -64.11(18) . . . . ?
O1 Ta1 N1 C2 -15.4(4) . . . . ?
O3 Ta1 N1 C2 -111.1(3) . . . . ?
O2 Ta1 N1 C2 73.4(3) . . . . ?
C1 Ta1 N1 C2 -120.2(4) . . . . ?
C19 Ta1 N1 C2 137.1(3) . . . . ?
C13 Ta1 N1 C2 62.2(4) . . . . ?
C18 Ta1 N1 C2 85.9(4) . . . . ?
Ta2 Ta1 N1 C2 175.7(4) . . . . ?
O1 Ta1 N1 Ta2 168.85(11) . . . . ?
O3 Ta1 N1 Ta2 73.14(17) . . . . ?
O2 Ta1 N1 Ta2 -102.30(12) . . . . ?
C1 Ta1 N1 Ta2 64.11(18) . . . . ?
C19 Ta1 N1 Ta2 -38.6(2) . . . . ?
C13 Ta1 N1 Ta2 -113.50(13) . . . . ?
C18 Ta1 N1 Ta2 -89.8(2) . . . . ?

loop_
_platon_squeeze_void_nr
_platon_squeeze_void_average_x
_platon_squeeze_void_average_y
_platon_squeeze_void_average_z
_platon_squeeze_void_volume
_platon_squeeze_void_count_electrons
_platon_squeeze_void_content
1 0.250 0.110 0.500 308 26 ' '
2 0.750 -0.110 0.500 308 26 ' '
3 0.153 0.500 0.000 751 82 ' '
